data_1564617
loop_
_publ_author_name
'Sun, Qingqing'
'Escobar, Luis'
'de Jong, Jorn'
'Ballester, Pablo'

_publ_section_title
;
 Self-Assembly of a Water-Soluble Endohedrally Functionalized Coordination
 Cage Including Polar Guests
;
_journal_name_full 'Chemical Science'
_journal_paper_doi 10.1039/D1SC03751J
_journal_year 2021
_chemical_absolute_configuration ad
_chemical_formula_sum 'C135 H110.5 B2 Cl8 F8 N10 O6 Pd'
_chemical_formula_weight 2532.45
_space_group_crystal_system orthorhombic
_space_group_IT_number 19
_space_group_name_Hall 'P 2ac 2ab'
_space_group_name_H-M_alt 'P 21 21 21'
_atom_sites_solution_hydrogens mixed
_audit_creation_method SHELXL-2018/3
_audit_update_record
;
2021-07-02 deposited with the CCDC.	2021-09-13 downloaded from the CCDC.
;
_cell_angle_alpha 90
_cell_angle_beta 90
_cell_angle_gamma 90
_cell_formula_units_Z 4
_cell_length_a 13.0137(2)
_cell_length_b 27.1723(5)
_cell_length_c 34.8441(6)
_cell_measurement_reflns_used 37536
_cell_measurement_temperature 100(2)
_cell_measurement_theta_max 23.4680
_cell_measurement_theta_min 2.2290
_cell_volume 12321.3(4)
_computing_cell_refinement 'CrysAlisPro 1.171.39.12b (Rigaku OD, 2015)'
_computing_data_collection 'CrysAlisPro 1.171.39.12b (Rigaku OD, 2015)'
_computing_data_reduction 'CrysAlisPro 1.171.39.12b (Rigaku OD, 2015)'
_computing_molecular_graphics 'shelXle (H\"ubschle, Sheldrick and Dittirch, 2011)'
_computing_publication_material 'SHELXL-2018/3 (Sheldrick, 2018)'
_computing_structure_refinement 'SHELXL-2018/3 (Sheldrick, 2018)'
_computing_structure_solution Sir2019
_diffrn_ambient_temperature 100(2)
_diffrn_detector_area_resol_mean 5.8140
_diffrn_detector_type 'PILATUS 200K'
_diffrn_measured_fraction_theta_full 0.999
_diffrn_measured_fraction_theta_max 0.946
_diffrn_measurement_device_type '1/4chi goniometer'
_diffrn_measurement_method
;
 Fullsphere data collection, phi and omega scans
;
_diffrn_radiation_monochromator 'Confocal Max Flux optic'
_diffrn_radiation_type MoK\a
_diffrn_radiation_wavelength 0.71075
_diffrn_reflns_av_R_equivalents 0.0634
_diffrn_reflns_av_unetI/netI 0.0751
_diffrn_reflns_Laue_measured_fraction_full 0.999
_diffrn_reflns_Laue_measured_fraction_max 0.946
_diffrn_reflns_limit_h_max 16
_diffrn_reflns_limit_h_min -16
_diffrn_reflns_limit_k_max 34
_diffrn_reflns_limit_k_min -34
_diffrn_reflns_limit_l_max 43
_diffrn_reflns_limit_l_min -44
_diffrn_reflns_number 151006
_diffrn_reflns_point_group_measured_fraction_full 0.999
_diffrn_reflns_point_group_measured_fraction_max 0.918
_diffrn_reflns_theta_full 25.242
_diffrn_reflns_theta_max 27.627
_diffrn_reflns_theta_min 2.245
_diffrn_source 'Microfocus rotating anode X-ray tube'
_diffrn_source_current 24
_diffrn_source_power 50
_diffrn_source_size '0.2 mm x 0.2 mm fine focus'
_diffrn_source_type 'Rigaku MicroMax-007HF'
_exptl_absorpt_coefficient_mu 0.397
_exptl_absorpt_correction_T_max 1.00000
_exptl_absorpt_correction_T_min 0.84326
_exptl_absorpt_correction_type multi-scan
_exptl_absorpt_process_details
;
 CrysAlisPro 1.171.40.35a (Rigaku Oxford Diffraction, 2018)
 Empirical absorption correction using spherical harmonics,
 implemented in SCALE3 ABSPACK scaling algorithm.
;
_exptl_crystal_density_diffrn 1.365
_exptl_crystal_description Block
_exptl_crystal_F_000 5210
_exptl_crystal_size_max 0.150
_exptl_crystal_size_mid 0.100
_exptl_crystal_size_min 0.050
_refine_diff_density_max 0.764
_refine_diff_density_min -0.608
_refine_diff_density_rms 0.078
_refine_ls_abs_structure_details
;
 Flack x determined using 6573 quotients [(I+)-(I-)]/[(I+)+(I-)]
 (Parsons, Flack and Wagner, Acta Cryst. B69 (2013) 249-259).
;
_refine_ls_abs_structure_Flack -0.012(6)
_refine_ls_extinction_method none
_refine_ls_goodness_of_fit_ref 1.028
_refine_ls_hydrogen_treatment constr
_refine_ls_matrix_type full
_refine_ls_number_parameters 2529
_refine_ls_number_reflns 26292
_refine_ls_number_restraints 3970
_refine_ls_restrained_S_all 1.023
_refine_ls_R_factor_all 0.1069
_refine_ls_R_factor_gt 0.0645
_refine_ls_shift/su_max 0.001
_refine_ls_shift/su_mean 0.000
_refine_ls_structure_factor_coef Fsqd
_refine_ls_weighting_details 'w=1/[\s^2^(Fo^2^)+(0.1131P)^2^+2.7332P] where P=(Fo^2^+2Fc^2^)/3'
_refine_ls_weighting_scheme calc
_refine_ls_wR_factor_gt 0.1593
_refine_ls_wR_factor_ref 0.1793
_reflns_Friedel_coverage 0.797
_reflns_Friedel_fraction_full 1.000
_reflns_Friedel_fraction_max 0.885
_reflns_number_gt 18492
_reflns_number_total 26292
_reflns_threshold_expression 'I > 2\s(I)'
_cod_data_source_file d1sc03751j3.cif
_cod_data_source_block qsun-c5
_cod_original_formula_sum 'C135 H110.50 B2 Cl8 F8 N10 O6 Pd'
_cod_database_code 1564617
_shelx_shelxl_version_number 2018/3
_shelx_space_group_comment
;
The symmetry employed for this shelxl refinement is uniquely defined
by the following loop, which should always be used as a source of
symmetry information in preference to the above space-group names.
They are only intended as comments.
;
_shelx_estimated_absorpt_t_min 0.943
_shelx_estimated_absorpt_t_max 0.980

loop_
_space_group_symop_operation_xyz
'x, y, z'
'-x+1/2, -y, z+1/2'
'-x, y+1/2, -z+1/2'
'x+1/2, -y+1/2, -z'

loop_
_atom_site_label
_atom_site_type_symbol
_atom_site_fract_x
_atom_site_fract_y
_atom_site_fract_z
_atom_site_U_iso_or_equiv
_atom_site_adp_type
_atom_site_occupancy
_atom_site_site_symmetry_order
_atom_site_calc_flag
_atom_site_refinement_flags_posn
_atom_site_refinement_flags_adp
_atom_site_refinement_flags_occupancy
_atom_site_disorder_assembly
_atom_site_disorder_group
Pd1 Pd 0.34838(4) 0.23291(2) 0.28799(2) 0.02987(13) Uani 1 1 d . . . . .
N1 N 0.2183(5) 0.5301(2) 0.68715(17) 0.0394(14) Uani 1 1 d . . . . .
H1 H 0.197986 0.538001 0.663858 0.047 Uiso 1 1 calc R U . . .
C1 C 0.2980(6) 0.5524(3) 0.7064(2) 0.0469(18) Uani 1 1 d . . . . .
O1 O 0.3169(4) 0.16280(18) 0.43588(13) 0.0474(13) Uani 1 1 d . . . . .
C2 C 0.3022(7) 0.5302(3) 0.7418(2) 0.054(2) Uani 1 1 d . . . . .
H2 H 0.348404 0.538253 0.761916 0.065 Uiso 1 1 calc R U . . .
N2 N -0.0074(5) 0.5192(2) 0.64975(17) 0.0390(13) Uani 1 1 d . . . . .
H2A H 0.043478 0.520315 0.633140 0.047 Uiso 1 1 calc R U . . .
O2 O -0.0125(5) 0.3339(2) 0.30023(14) 0.0606(17) Uani 1 1 d . . . . .
C3 C 0.2271(6) 0.4940(3) 0.7429(2) 0.053(2) Uani 1 1 d . . . . .
H3 H 0.214150 0.472561 0.763876 0.064 Uiso 1 1 calc R U . . .
N3 N 0.0254(5) 0.6226(2) 0.60250(16) 0.0419(14) Uani 1 1 d . . . . .
H3A H 0.068543 0.597644 0.602107 0.050 Uiso 1 1 calc R U . . .
C4 C 0.1752(5) 0.4942(2) 0.7092(2) 0.0423(16) Uani 1 1 d . . . . .
N4 N 0.2556(5) 0.6308(2) 0.63804(16) 0.0426(14) Uani 1 1 d . . . . .
H4 H 0.236518 0.603553 0.626337 0.051 Uiso 1 1 calc R U . . .
N5 N 0.3040(4) 0.17131(18) 0.31670(14) 0.0287(11) Uani 1 1 d . . . . .
C5 C 0.0867(6) 0.4624(3) 0.6952(2) 0.0416(17) Uani 1 1 d . . . . .
N6 N 0.2078(4) 0.2348(2) 0.26273(14) 0.0314(11) Uani 1 1 d . . . . .
C6 C 0.1181(6) 0.4311(2) 0.6601(3) 0.0479(19) Uani 1 1 d . . . . .
C7 C 0.2215(6) 0.4214(3) 0.6510(3) 0.0476(19) Uani 1 1 d . . . . .
H7 H 0.274628 0.435882 0.665948 0.057 Uiso 1 1 calc R U . . .
N7 N 0.3921(4) 0.29445(19) 0.25995(15) 0.0319(12) Uani 1 1 d . . . . .
C8 C 0.2464(6) 0.3912(3) 0.6207(3) 0.057(2) Uani 1 1 d . . . . .
H8 H 0.316651 0.384643 0.615296 0.069 Uiso 1 1 calc R U . . .
N8 N 0.4857(4) 0.2318(2) 0.31572(15) 0.0340(11) Uani 1 1 d . . . . .
C9 C 0.1705(7) 0.3700(3) 0.5979(3) 0.061(2) Uani 1 1 d . . . . .
C10 C 0.0685(7) 0.3781(3) 0.6075(3) 0.059(2) Uani 1 1 d . . . . .
H10 H 0.015727 0.362849 0.592933 0.071 Uiso 1 1 calc R U . . .
C11 C 0.0422(6) 0.4084(3) 0.6383(3) 0.051(2) Uani 1 1 d . . . . .
H11 H -0.028094 0.413603 0.644454 0.061 Uiso 1 1 calc R U . . .
C12 C 0.1972(7) 0.3374(3) 0.5672(3) 0.074(3) Uani 1 1 d . . . . .
C13 C 0.2225(7) 0.3081(4) 0.5440(4) 0.081(3) Uani 1 1 d . . . . .
C14 C 0.2477(7) 0.2715(3) 0.5153(3) 0.071(3) Uani 1 1 d . . . . .
C15 C 0.3371(6) 0.2467(2) 0.5164(2) 0.0433(17) Uani 1 1 d . . . . .
H15 H 0.386126 0.254333 0.535655 0.052 Uiso 1 1 calc R U . . .
C16 C 0.3588(6) 0.2102(3) 0.4897(2) 0.0460(17) Uani 1 1 d . . . . .
H16 H 0.422689 0.193346 0.490791 0.055 Uiso 1 1 calc R U . . .
C17 C 0.2888(6) 0.1984(2) 0.4619(2) 0.0417(17) Uani 1 1 d . . . . .
C20 C 0.2366(7) 0.1352(3) 0.4176(2) 0.054(2) Uani 1 1 d . . . . .
H20A H 0.169609 0.151301 0.422416 0.064 Uiso 1 1 calc R U . . .
H20B H 0.233953 0.101628 0.428575 0.064 Uiso 1 1 calc R U . . .
C21 C 0.2549(5) 0.1321(2) 0.37546(19) 0.0343(15) Uani 1 1 d . . . . .
C22 C 0.2288(5) 0.0900(2) 0.3547(2) 0.0365(15) Uani 1 1 d . . . . .
H22 H 0.201085 0.062183 0.367518 0.044 Uiso 1 1 calc R U . . .
C23 C 0.2429(5) 0.0888(2) 0.31610(19) 0.0359(15) Uani 1 1 d . . . . .
H23 H 0.227389 0.059803 0.301993 0.043 Uiso 1 1 calc R U . . .
C24 C 0.2804(5) 0.1303(2) 0.29740(17) 0.0337(15) Uani 1 1 d . . . . .
H24 H 0.289333 0.129447 0.270353 0.040 Uiso 1 1 calc R U . . .
C25 C 0.2906(5) 0.1725(2) 0.35503(17) 0.0284(13) Uani 1 1 d . . . . .
H25 H 0.305973 0.201992 0.368524 0.034 Uiso 1 1 calc R U . . .
C26 C 0.0542(7) 0.4284(3) 0.7277(3) 0.057(2) Uani 1 1 d . . . . .
H26A H -0.002703 0.407521 0.719023 0.086 Uiso 1 1 calc R U . . .
H26B H 0.031803 0.448117 0.749701 0.086 Uiso 1 1 calc R U . . .
H26C H 0.112366 0.407679 0.735222 0.086 Uiso 1 1 calc R U . . .
C27 C -0.0057(5) 0.4949(2) 0.6840(2) 0.0370(16) Uani 1 1 d . . . . .
C28 C -0.0951(5) 0.5032(3) 0.7027(2) 0.0446(18) Uani 1 1 d . . . . .
H28 H -0.113455 0.491733 0.727496 0.053 Uiso 1 1 calc R U . . .
C29 C -0.1568(7) 0.5328(2) 0.6775(2) 0.0468(17) Uani 1 1 d . . . . .
H29 H -0.224542 0.544202 0.682436 0.056 Uiso 1 1 calc R U . . .
C30 C -0.1008(5) 0.5417(2) 0.6454(2) 0.0397(17) Uani 1 1 d . . . . .
C31 C -0.1308(6) 0.5689(3) 0.6082(2) 0.0454(18) Uani 1 1 d . . . . .
C32 C -0.1057(6) 0.5382(3) 0.5730(2) 0.051(2) Uani 1 1 d . . . . .
C33 C -0.1118(6) 0.4865(3) 0.5736(3) 0.055(2) Uani 1 1 d . . . . .
H33 H -0.124091 0.470124 0.597289 0.066 Uiso 1 1 calc R U . . .
C34 C -0.1002(8) 0.4590(3) 0.5405(3) 0.064(2) Uani 1 1 d . . . . .
H34 H -0.103886 0.424146 0.541913 0.077 Uiso 1 1 calc R U . . .
C35 C -0.0836(7) 0.4810(3) 0.5055(3) 0.057(2) Uani 1 1 d . . . . .
C36 C -0.0793(8) 0.5327(4) 0.5044(3) 0.065(2) Uani 1 1 d . . . . .
H36 H -0.069411 0.548854 0.480543 0.078 Uiso 1 1 calc R U . . .
C37 C -0.0893(7) 0.5605(3) 0.5376(2) 0.057(2) Uani 1 1 d . . . . .
H37 H -0.084867 0.595305 0.536150 0.068 Uiso 1 1 calc R U . . .
C38 C -0.0754(7) 0.4536(3) 0.4699(3) 0.061(2) Uani 1 1 d . . . . .
C39 C -0.0713(7) 0.4305(3) 0.4409(3) 0.060(2) Uani 1 1 d . . . . .
C40 C -0.0625(7) 0.4048(3) 0.4048(2) 0.052(2) Uani 1 1 d . . . . .
C41 C -0.0895(5) 0.3560(3) 0.4008(2) 0.0445(18) Uani 1 1 d . . . . .
H41 H -0.117078 0.338852 0.422255 0.053 Uiso 1 1 calc R U . . .
C42 C -0.0773(5) 0.3312(3) 0.3661(2) 0.0415(17) Uani 1 1 d . . . . .
H42 H -0.096772 0.297597 0.363965 0.050 Uiso 1 1 calc R U . . .
C43 C -0.0374(7) 0.3551(3) 0.3353(2) 0.051(2) Uani 1 1 d . . . . .
C44 C -0.0089(12) 0.4037(3) 0.3390(3) 0.100(5) Uani 1 1 d . . . . .
H44 H 0.022204 0.420105 0.317868 0.120 Uiso 1 1 calc R U . . .
C45 C -0.0245(12) 0.4283(4) 0.3721(3) 0.106(5) Uani 1 1 d . . . . .
H45 H -0.009242 0.462454 0.373184 0.127 Uiso 1 1 calc R U . . .
C46 C -0.0493(6) 0.2863(3) 0.2910(2) 0.0487(18) Uani 1 1 d . . . . .
H46A H -0.113175 0.288916 0.275766 0.058 Uiso 1 1 calc R U . . .
H46B H -0.064884 0.267944 0.314865 0.058 Uiso 1 1 calc R U . . .
C47 C 0.0322(5) 0.2593(2) 0.26820(18) 0.0376(16) Uani 1 1 d . . . . .
C48 C 0.0084(5) 0.2322(3) 0.23642(17) 0.0364(14) Uani 1 1 d . . . . .
H48 H -0.060081 0.231621 0.226986 0.044 Uiso 1 1 calc R U . . .
C49 C 0.0840(6) 0.2059(3) 0.2182(2) 0.0403(17) Uani 1 1 d . . . . .
H49 H 0.068276 0.186291 0.196352 0.048 Uiso 1 1 calc R U . . .
C50 C 0.1845(5) 0.2084(2) 0.23227(19) 0.0355(15) Uani 1 1 d . . . . .
H50 H 0.237328 0.190530 0.219557 0.043 Uiso 1 1 calc R U . . .
C51 C 0.1340(5) 0.2606(2) 0.28052(17) 0.0380(16) Uani 1 1 d . . . . .
H51 H 0.151602 0.280238 0.302089 0.046 Uiso 1 1 calc R U . . .
C52 C -0.2473(6) 0.5768(3) 0.6083(2) 0.058(2) Uani 1 1 d . . . . .
H52A H -0.267406 0.594878 0.585145 0.087 Uiso 1 1 calc R U . . .
H52B H -0.266981 0.595786 0.631068 0.087 Uiso 1 1 calc R U . . .
H52C H -0.282141 0.544838 0.608732 0.087 Uiso 1 1 calc R U . . .
C53 C -0.0778(6) 0.6185(3) 0.6068(2) 0.0453(18) Uani 1 1 d . . . . .
C54 C -0.1173(7) 0.6650(3) 0.6071(2) 0.059(2) Uani 1 1 d . . . . .
H54 H -0.187482 0.673598 0.610472 0.070 Uiso 1 1 calc R U . . .
C55 C -0.0348(7) 0.6982(3) 0.6015(2) 0.059(2) Uani 1 1 d . . . . .
H55 H -0.040410 0.733017 0.599886 0.071 Uiso 1 1 calc R U . . .
C56 C 0.0536(7) 0.6720(3) 0.5988(2) 0.0469(19) Uani 1 1 d . . . . .
C57 C 0.1623(7) 0.6876(2) 0.59191(19) 0.0475(19) Uani 1 1 d . . . . .
C72 C 0.4383(7) 0.4269(3) 0.2842(2) 0.0516(19) Uani 1 1 d . . . . .
H72A H 0.370274 0.443145 0.283565 0.062 Uiso 0.5 1 calc R U P A 1
H72B H 0.488688 0.449206 0.271951 0.062 Uiso 0.5 1 calc R U P A 1
H72C H 0.505950 0.430730 0.296841 0.062 Uiso 0.5 1 calc R U P B 2
H72D H 0.425911 0.455551 0.267294 0.062 Uiso 0.5 1 calc R U P B 2
C73 C 0.4333(6) 0.3802(2) 0.26225(19) 0.0365(15) Uani 1 1 d . . . . .
C74 C 0.4628(6) 0.3784(3) 0.2241(2) 0.0437(18) Uani 1 1 d . . . . .
H74 H 0.488050 0.407046 0.211704 0.052 Uiso 1 1 calc R U . . .
C75 C 0.4552(7) 0.3341(3) 0.20409(19) 0.0497(19) Uani 1 1 d . . . . .
H75 H 0.474275 0.332497 0.177801 0.060 Uiso 1 1 calc R U . . .
C76 C 0.4201(6) 0.2932(3) 0.22251(18) 0.0403(17) Uani 1 1 d . . . . .
H76 H 0.415166 0.263040 0.208790 0.048 Uiso 1 1 calc R U . . .
C77 C 0.3969(5) 0.3375(2) 0.27863(19) 0.0374(15) Uani 1 1 d . . . . .
H77 H 0.374076 0.338562 0.304516 0.045 Uiso 1 1 calc R U . . .
C78 C 0.1655(8) 0.7438(2) 0.5833(2) 0.058(2) Uani 1 1 d . . . . .
H78A H 0.236888 0.754084 0.579372 0.087 Uiso 1 1 calc R U . . .
H78B H 0.136163 0.761863 0.605012 0.087 Uiso 1 1 calc R U . . .
H78C H 0.125498 0.750685 0.560095 0.087 Uiso 1 1 calc R U . . .
C79 C 0.2284(6) 0.6775(2) 0.6271(2) 0.0431(17) Uani 1 1 d . . . . .
C80 C 0.2704(7) 0.7089(3) 0.6539(2) 0.050(2) Uani 1 1 d . . . . .
H80 H 0.261969 0.743595 0.654568 0.060 Uiso 1 1 calc R U . . .
C81 C 0.3276(7) 0.6810(3) 0.6801(2) 0.053(2) Uani 1 1 d . . . . .
H81 H 0.366344 0.693620 0.700999 0.063 Uiso 1 1 calc R U . . .
C82 C 0.3181(6) 0.6329(3) 0.6704(2) 0.0466(19) Uani 1 1 d . . . . .
C83 C 0.3696(7) 0.5870(3) 0.6866(2) 0.053(2) Uani 1 1 d . . . . .
C84 C 0.4258(6) 0.5587(3) 0.6545(2) 0.0449(18) Uani 1 1 d . . . . .
C85 C 0.4605(6) 0.5810(3) 0.6215(3) 0.054(2) Uani 1 1 d . . . . .
H85 H 0.454927 0.615681 0.619046 0.065 Uiso 1 1 calc R U . . .
C86 C 0.5032(6) 0.5540(3) 0.5918(3) 0.059(2) Uani 1 1 d . . . . .
H86 H 0.525902 0.570122 0.569120 0.071 Uiso 1 1 calc R U . . .
C87 C 0.5126(6) 0.5029(3) 0.5954(3) 0.054(2) Uani 1 1 d . . . . .
C88 C 0.4823(6) 0.4805(3) 0.6287(3) 0.053(2) Uani 1 1 d . . . . .
H88 H 0.489905 0.445946 0.631414 0.064 Uiso 1 1 calc R U . . .
C89 C 0.4404(6) 0.5080(3) 0.6587(2) 0.0480(18) Uani 1 1 d . . . . .
H89 H 0.421764 0.492206 0.682006 0.058 Uiso 1 1 calc R U . . .
C90 C 0.5448(7) 0.4736(3) 0.5630(3) 0.068(3) Uani 1 1 d D . . . .
C104 C 0.4513(7) 0.6047(3) 0.7162(3) 0.071(3) Uani 1 1 d . . . . .
H10A H 0.500951 0.626310 0.703439 0.106 Uiso 1 1 calc R U . . .
H10B H 0.487102 0.576172 0.726974 0.106 Uiso 1 1 calc R U . . .
H10C H 0.417094 0.622880 0.736926 0.106 Uiso 1 1 calc R U . . .
O3 O 0.4692(8) 0.4179(3) 0.3253(3) 0.043(2) Uani 0.5 1 d . . P C 1
C18 C 0.2149(10) 0.2283(5) 0.4524(3) 0.029(3) Uani 0.5 1 d . . P D 1
H18 H 0.179458 0.224758 0.428704 0.035 Uiso 0.5 1 calc R U P D 1
C19 C 0.1900(9) 0.2650(5) 0.4777(3) 0.029(3) Uani 0.5 1 d . . P D 1
H19 H 0.135507 0.286915 0.471638 0.035 Uiso 0.5 1 calc R U P D 1
C58 C 0.2228(10) 0.6596(7) 0.5564(4) 0.040(4) Uani 0.5 1 d D U P C 1
C59 C 0.1639(9) 0.6400(6) 0.5269(3) 0.042(3) Uani 0.5 1 d D U P C 1
H59 H 0.091134 0.642785 0.527752 0.051 Uiso 0.5 1 calc R U P C 1
C60 C 0.2103(10) 0.6163(6) 0.4961(3) 0.043(3) Uani 0.5 1 d D U P C 1
H60 H 0.169354 0.603468 0.475844 0.052 Uiso 0.5 1 calc R U P C 1
C61 C 0.3165(10) 0.6114(5) 0.4948(3) 0.043(3) Uani 0.5 1 d D U P C 1
C62 C 0.3756(10) 0.6336(6) 0.5232(3) 0.045(3) Uani 0.5 1 d D U P C 1
H62 H 0.448405 0.631889 0.521830 0.054 Uiso 0.5 1 calc R U P C 1
C63 C 0.3291(10) 0.6584(7) 0.5535(4) 0.044(4) Uani 0.5 1 d D U P C 1
H63 H 0.370138 0.674563 0.572197 0.053 Uiso 0.5 1 calc R U P C 1
C64 C 0.3647(13) 0.5837(5) 0.4641(3) 0.043(3) Uani 0.5 1 d D U P C 1
C65 C 0.4034(12) 0.5586(5) 0.4390(3) 0.042(3) Uani 0.5 1 d D U P C 1
C66 C 0.4312(11) 0.5256(4) 0.4089(3) 0.040(3) Uani 0.5 1 d D U P C 1
C67 C 0.4705(11) 0.4786(4) 0.4172(3) 0.042(3) Uani 0.5 1 d D U P C 1
H67 H 0.487849 0.470610 0.442978 0.050 Uiso 0.5 1 calc R U P C 1
C68 C 0.4843(12) 0.4444(4) 0.3894(3) 0.041(3) Uani 0.5 1 d D U P C 1
H68 H 0.510275 0.412771 0.395711 0.050 Uiso 0.5 1 calc R U P C 1
C69 C 0.4594(11) 0.4563(4) 0.3505(3) 0.036(3) Uani 0.5 1 d D U P C 1
C70 C 0.4345(14) 0.5022(4) 0.3426(3) 0.036(4) Uani 0.5 1 d D U P C 1
H70 H 0.427832 0.512005 0.316551 0.044 Uiso 0.5 1 calc R U P C 1
C71 C 0.4179(14) 0.5368(5) 0.3717(3) 0.038(4) Uani 0.5 1 d D U P C 1
H71 H 0.396467 0.569058 0.364882 0.045 Uiso 0.5 1 calc R U P C 1
O4 O 0.6262(7) 0.3198(3) 0.4187(3) 0.050(2) Uani 0.6 1 d . U P E 1
C91 C 0.5799(15) 0.4529(7) 0.5387(5) 0.065(5) Uani 0.6 1 d D U P E 1
C92 C 0.5915(12) 0.4153(5) 0.5095(4) 0.055(3) Uani 0.6 1 d D U P E 1
C93 C 0.6611(13) 0.4257(6) 0.4794(5) 0.059(3) Uani 0.6 1 d . U P E 1
H93 H 0.699140 0.455538 0.479127 0.071 Uiso 0.6 1 calc R U P E 1
C94 C 0.6722(11) 0.3925(6) 0.4511(5) 0.058(3) Uani 0.6 1 d . U P E 1
H94 H 0.719778 0.398894 0.431017 0.069 Uiso 0.6 1 calc R U P E 1
C95 C 0.6155(11) 0.3488(5) 0.4504(4) 0.042(3) Uani 0.6 1 d . U P E 1
C96 C 0.5493(10) 0.3397(5) 0.4799(3) 0.045(3) Uani 0.6 1 d . U P E 1
H96 H 0.509279 0.310434 0.479988 0.054 Uiso 0.6 1 calc R U P E 1
C97 C 0.5408(10) 0.3723(5) 0.5093(3) 0.044(3) Uani 0.6 1 d . U P E 1
H97 H 0.497392 0.364464 0.530314 0.053 Uiso 0.6 1 calc R U P E 1
C98 C 0.5587(12) 0.2785(5) 0.4150(4) 0.038(3) Uani 0.6 1 d . U P E 1
H98A H 0.486815 0.289311 0.418828 0.046 Uiso 0.6 1 calc R U P E 1
H98B H 0.575192 0.253794 0.434962 0.046 Uiso 0.6 1 calc R U P E 1
C99 C 0.5698(9) 0.2557(4) 0.3760(4) 0.037(2) Uani 0.6 1 d . U P E 1
C100 C 0.6582(10) 0.2331(5) 0.3637(4) 0.042(2) Uani 0.6 1 d . U P E 1
H100 H 0.717521 0.232882 0.379569 0.050 Uiso 0.6 1 calc R U P E 1
C101 C 0.6610(12) 0.2112(6) 0.3290(4) 0.040(3) Uani 0.6 1 d . U P E 1
H101 H 0.723500 0.197460 0.319846 0.048 Uiso 0.6 1 calc R U P E 1
C102 C 0.5705(13) 0.2084(7) 0.3058(4) 0.032(3) Uani 0.6 1 d . U P E 1
H102 H 0.571403 0.189471 0.282911 0.038 Uiso 0.6 1 calc R U P E 1
C103 C 0.4850(12) 0.2548(6) 0.3518(4) 0.035(3) Uani 0.6 1 d . U P E 1
H103 H 0.423544 0.270418 0.360113 0.042 Uiso 0.6 1 calc R U P E 1
O3' O 0.3590(9) 0.4218(3) 0.3116(3) 0.049(3) Uani 0.5 1 d . U P C 2
C18' C 0.1801(15) 0.2149(7) 0.4726(6) 0.061(5) Uani 0.5 1 d . U P D 2
H18' H 0.121802 0.202774 0.459208 0.074 Uiso 0.5 1 calc R U P D 2
C19' C 0.1694(17) 0.2496(7) 0.5040(6) 0.070(5) Uani 0.5 1 d . U P D 2
H19' H 0.104421 0.255396 0.515604 0.084 Uiso 0.5 1 calc R U P D 2
C58' C 0.1911(10) 0.6618(6) 0.5558(3) 0.041(4) Uani 0.5 1 d DG U P C 2
C59' C 0.1198(8) 0.6501(6) 0.5275(3) 0.048(4) Uani 0.5 1 d DG U P C 2
H59' H 0.049656 0.658724 0.530804 0.057 Uiso 0.5 1 calc R U P C 2
C60' C 0.1513(9) 0.6257(5) 0.4945(3) 0.054(3) Uani 0.5 1 d DG U P C 2
H60' H 0.102543 0.617643 0.475185 0.065 Uiso 0.5 1 calc R U P C 2
C61' C 0.2540(10) 0.6130(5) 0.4897(3) 0.048(3) Uani 0.5 1 d DG U P C 2
C62' C 0.3253(8) 0.6248(5) 0.5180(4) 0.052(4) Uani 0.5 1 d DG U P C 2
H62' H 0.395442 0.616157 0.514702 0.063 Uiso 0.5 1 calc R U P C 2
C63' C 0.2938(9) 0.6492(6) 0.5510(3) 0.043(4) Uani 0.5 1 d DG U P C 2
H63' H 0.342556 0.657238 0.570322 0.051 Uiso 0.5 1 calc R U P C 2
C64' C 0.2856(14) 0.5845(6) 0.4566(4) 0.054(3) Uani 0.5 1 d D U P C 2
C65' C 0.3071(14) 0.5572(5) 0.4300(4) 0.059(4) Uani 0.5 1 d D U P C 2
C66' C 0.3200(13) 0.5247(5) 0.3982(4) 0.058(3) Uani 0.5 1 d D U P C 2
C67' C 0.2600(13) 0.4819(5) 0.3950(4) 0.057(3) Uani 0.5 1 d D U P C 2
H67A H 0.267654 0.463631 0.419455 0.069 Uiso 0.5 1 calc R U P C 2
H67B H 0.187388 0.492608 0.393591 0.069 Uiso 0.5 1 calc R U P C 2
C68' C 0.2746(13) 0.4491(5) 0.3664(4) 0.057(3) Uani 0.5 1 d D U P C 2
H68' H 0.234229 0.420022 0.365169 0.069 Uiso 0.5 1 calc R U P C 2
C69' C 0.3512(13) 0.4585(5) 0.3379(4) 0.048(3) Uani 0.5 1 d D U P C 2
C70' C 0.3984(15) 0.5014(5) 0.3388(4) 0.047(4) Uani 0.5 1 d D U P C 2
H70' H 0.442999 0.510122 0.318313 0.056 Uiso 0.5 1 calc R U P C 2
C71' C 0.3846(17) 0.5346(5) 0.3691(4) 0.051(4) Uani 0.5 1 d D U P C 2
H71' H 0.421704 0.564678 0.369071 0.061 Uiso 0.5 1 calc R U P C 2
O4' O 0.5550(15) 0.3031(7) 0.4124(5) 0.055(3) Uani 0.4 1 d . U P E 2
C91' C 0.5503(18) 0.4406(7) 0.5376(5) 0.041(5) Uani 0.4 1 d D U P E 2
C92' C 0.5547(11) 0.4022(5) 0.5040(3) 0.046(4) Uani 0.4 1 d DG U P E 2
C93' C 0.6384(9) 0.4026(5) 0.4793(4) 0.045(4) Uani 0.4 1 d G U P E 2
H93' H 0.693669 0.424721 0.483598 0.054 Uiso 0.4 1 calc R U P E 2
C94' C 0.6413(9) 0.3705(6) 0.4482(3) 0.047(4) Uani 0.4 1 d G U P E 2
H94' H 0.698584 0.370776 0.431283 0.057 Uiso 0.4 1 calc R U P E 2
C95' C 0.5605(12) 0.3381(5) 0.4419(3) 0.050(3) Uani 0.4 1 d G U P E 2
C96' C 0.4767(10) 0.3377(4) 0.4666(4) 0.049(4) Uani 0.4 1 d G U P E 2
H96B H 0.421474 0.315525 0.462297 0.059 Uiso 0.4 1 calc R U P E 2
C97' C 0.4738(9) 0.3697(5) 0.4977(3) 0.047(3) Uani 0.4 1 d G U P E 2
H97B H 0.416557 0.369469 0.514613 0.056 Uiso 0.4 1 calc R U P E 2
C98' C 0.6409(15) 0.2990(7) 0.3875(5) 0.046(3) Uani 0.4 1 d . U P E 2
H98C H 0.701814 0.287344 0.401956 0.055 Uiso 0.4 1 calc R U P E 2
H98D H 0.657287 0.331333 0.375996 0.055 Uiso 0.4 1 calc R U P E 2
C99' C 0.6124(14) 0.2617(7) 0.3559(5) 0.036(3) Uani 0.4 1 d . U P E 2
C1A0 C 0.6816(16) 0.2335(9) 0.3402(7) 0.042(4) Uani 0.4 1 d . U P E 2
H1A0 H 0.750408 0.234650 0.349292 0.051 Uiso 0.4 1 calc R U P E 2
C1A1 C 0.6568(19) 0.2020(8) 0.3107(6) 0.042(4) Uani 0.4 1 d . U P E 2
H1A1 H 0.706345 0.179370 0.301328 0.050 Uiso 0.4 1 calc R U P E 2
C1A2 C 0.554(2) 0.2035(12) 0.2939(8) 0.042(5) Uani 0.4 1 d . U P E 2
H1A2 H 0.535633 0.187204 0.270749 0.050 Uiso 0.4 1 calc R U P E 2
C1A3 C 0.5116(18) 0.2595(10) 0.3415(7) 0.033(4) Uani 0.4 1 d . U P E 2
H1A3 H 0.461265 0.280624 0.352315 0.039 Uiso 0.4 1 calc R U P E 2
O1A O 0.1745(4) 0.54057(17) 0.60196(13) 0.0428(12) Uani 1 1 d D . . . .
O2A O 0.2739(4) 0.3018(2) 0.35835(15) 0.0538(13) Uani 1 1 d D U . . .
C1A C 0.208(2) 0.5079(8) 0.5794(5) 0.077(7) Uani 0.5 1 d D U P F 1
H1A H 0.220850 0.476935 0.591176 0.092 Uiso 0.5 1 calc R U P F 1
N1A N 0.2283(17) 0.5095(6) 0.5418(5) 0.089(5) Uani 0.5 1 d D U P F 1
H1AA H 0.248327 0.536389 0.529876 0.106 Uiso 0.5 1 calc R U P F 1
C2A C 0.2134(19) 0.4597(5) 0.5212(3) 0.069(4) Uani 0.5 1 d D U P F 1
H2AA H 0.273761 0.438140 0.525481 0.083 Uiso 0.5 1 calc R U P F 1
H2AB H 0.151472 0.442725 0.531083 0.083 Uiso 0.5 1 calc R U P F 1
C3A C 0.2013(13) 0.4712(5) 0.4784(3) 0.049(3) Uani 0.5 1 d D U P F 1
H3AA H 0.245503 0.499703 0.471938 0.059 Uiso 0.5 1 calc R U P F 1
H3AB H 0.129156 0.480953 0.473465 0.059 Uiso 0.5 1 calc R U P F 1
C4A C 0.2292(13) 0.4279(4) 0.4517(3) 0.048(3) Uani 0.5 1 d D U P F 1
H4AA H 0.302277 0.419008 0.455510 0.057 Uiso 0.5 1 calc R U P F 1
H4AB H 0.186782 0.398932 0.458472 0.057 Uiso 0.5 1 calc R U P F 1
C5A C 0.2112(11) 0.4415(4) 0.4095(3) 0.044(3) Uani 0.5 1 d D U P F 1
H5AA H 0.253246 0.470691 0.403064 0.053 Uiso 0.5 1 calc R U P F 1
H5AB H 0.138043 0.450477 0.405981 0.053 Uiso 0.5 1 calc R U P F 1
C6A C 0.2383(11) 0.3995(4) 0.3819(4) 0.047(3) Uani 0.5 1 d D U P F 1
H6AA H 0.228445 0.410622 0.355118 0.056 Uiso 0.5 1 calc R U P F 1
H6AB H 0.311441 0.390397 0.385212 0.056 Uiso 0.5 1 calc R U P F 1
N2A N 0.1736(9) 0.3564(4) 0.3892(3) 0.044(3) Uani 0.5 1 d D U P F 1
H7NA H 0.116342 0.360594 0.402233 0.066 Uiso 0.5 1 calc R U P F 1
C7A C 0.1965(11) 0.3110(6) 0.3772(5) 0.037(3) Uani 0.5 1 d D U P F 1
H7A H 0.151117 0.284771 0.383420 0.045 Uiso 0.5 1 calc R U P F 1
C1A' C 0.2227(14) 0.5174(7) 0.5776(5) 0.047(4) Uani 0.5 1 d D U P F 2
H1A' H 0.295456 0.516089 0.579623 0.057 Uiso 0.5 1 calc R U P F 2
N1A' N 0.1777(10) 0.4938(5) 0.5482(4) 0.058(3) Uani 0.5 1 d D U P F 2
H1AD H 0.112314 0.490106 0.542432 0.070 Uiso 0.5 1 calc R U P F 2
C2A' C 0.2770(11) 0.4745(7) 0.5270(5) 0.067(4) Uani 0.5 1 d D U P F 2
H2AC H 0.310865 0.499563 0.510730 0.081 Uiso 0.5 1 calc R U P F 2
H2AD H 0.327254 0.458371 0.544271 0.081 Uiso 0.5 1 calc R U P F 2
C3A' C 0.2104(14) 0.4388(7) 0.5049(5) 0.071(4) Uani 0.5 1 d D U P F 2
H3AC H 0.163769 0.457587 0.487909 0.085 Uiso 0.5 1 calc R U P F 2
H3AD H 0.167486 0.420018 0.523210 0.085 Uiso 0.5 1 calc R U P F 2
C4A' C 0.2724(12) 0.4024(6) 0.4804(5) 0.066(4) Uani 0.5 1 d D U P F 2
H4AC H 0.319114 0.420443 0.462977 0.079 Uiso 0.5 1 calc R U P F 2
H4AD H 0.314220 0.380777 0.497128 0.079 Uiso 0.5 1 calc R U P F 2
C5A' C 0.1958(12) 0.3717(6) 0.4573(5) 0.064(4) Uani 0.5 1 d D U P F 2
H5AC H 0.154110 0.393629 0.440719 0.076 Uiso 0.5 1 calc R U P F 2
H5AD H 0.148835 0.354159 0.474888 0.076 Uiso 0.5 1 calc R U P F 2
C6A' C 0.2539(12) 0.3345(7) 0.4323(5) 0.069(4) Uani 0.5 1 d D U P F 2
H6AC H 0.301296 0.351919 0.414728 0.083 Uiso 0.5 1 calc R U P F 2
H6AD H 0.295037 0.312230 0.448777 0.083 Uiso 0.5 1 calc R U P F 2
N2A' N 0.1786(11) 0.3058(6) 0.4101(4) 0.065(3) Uani 0.5 1 d D U P F 2
H7ND H 0.124239 0.294207 0.422064 0.078 Uiso 0.5 1 calc R U P F 2
C7A' C 0.1884(13) 0.2966(8) 0.3730(6) 0.053(4) Uani 0.5 1 d D U P F 2
H7A' H 0.131211 0.286229 0.358068 0.064 Uiso 0.5 1 calc R U P F 2
B1A B -0.0127(6) 0.1937(3) 0.3783(2) 0.048(2) Uani 1 1 d D . . . .
F1A F -0.0042(4) 0.14569(17) 0.38955(18) 0.0838(18) Uani 1 1 d D . . . .
F2A F 0.0685(4) 0.2065(2) 0.35526(16) 0.0763(16) Uani 1 1 d D . . . .
F3A F -0.0033(5) 0.2244(2) 0.41046(16) 0.0912(18) Uani 1 1 d D . . . .
F4A F -0.1039(4) 0.2039(2) 0.36096(19) 0.0870(19) Uani 1 1 d D . . . .
B2A B 1.4863(10) 0.1669(4) 0.1971(4) 0.082(4) Uani 0.6 1 d D U P G 1
F5A F 1.4152(8) 0.1609(5) 0.2254(3) 0.075(4) Uani 0.6 1 d D U P G 1
F6A F 1.5254(12) 0.1228(4) 0.1852(5) 0.115(6) Uani 0.6 1 d D U P G 1
F7A F 1.5683(8) 0.1946(4) 0.2114(3) 0.112(3) Uani 0.6 1 d D U P G 1
F8A F 1.4431(11) 0.1919(4) 0.1674(3) 0.108(5) Uani 0.6 1 d D U P G 1
B2A' B 1.4203(12) 0.1439(5) 0.1972(4) 0.083(5) Uani 0.4 1 d D U P H 2
F5A' F 1.4631(14) 0.1667(7) 0.2281(4) 0.082(5) Uani 0.4 1 d D U P H 2
F6A' F 1.4876(15) 0.1123(7) 0.1798(6) 0.105(7) Uani 0.4 1 d D U P H 2
F7A' F 1.3380(11) 0.1147(5) 0.2091(4) 0.094(4) Uani 0.4 1 d D U P H 2
F8A' F 1.3852(14) 0.1782(6) 0.1718(4) 0.101(7) Uani 0.4 1 d D U P H 2
Cl1S Cl 0.6658(18) 0.6184(7) 0.4893(8) 0.119(4) Uani 0.4 1 d D U P I 1
Cl2S Cl 0.6040(7) 0.7117(4) 0.5392(3) 0.099(3) Uani 0.4 1 d D U P I 1
C1S C 0.7491(11) 0.6664(5) 0.4966(5) 0.071(4) Uani 0.4 1 d DG U P I 1
C2S C 0.8445(12) 0.6641(6) 0.4788(5) 0.069(4) Uani 0.4 1 d DG U P I 1
H2S H 0.862935 0.635921 0.464153 0.083 Uiso 0.4 1 calc R U P I 1
C3S C 0.9131(10) 0.7031(7) 0.4823(5) 0.072(5) Uani 0.4 1 d DG U P I 1
H3S H 0.978347 0.701508 0.470145 0.087 Uiso 0.4 1 calc R U P I 1
C4S C 0.8862(10) 0.7443(6) 0.5037(5) 0.078(5) Uani 0.4 1 d DG U P I 1
H4S H 0.933048 0.770926 0.506107 0.093 Uiso 0.4 1 calc R U P I 1
C5S C 0.7907(10) 0.7466(5) 0.5215(5) 0.074(5) Uani 0.4 1 d DG U P I 1
H5S H 0.772338 0.774756 0.536078 0.088 Uiso 0.4 1 calc R U P I 1
C6S C 0.7222(9) 0.7076(5) 0.5179(5) 0.075(4) Uani 0.4 1 d DG U P I 1
Cl1L Cl 0.6563(19) 0.6071(7) 0.4971(8) 0.119(4) Uani 0.4 1 d D U P J 3
Cl2L Cl 0.5895(7) 0.6899(3) 0.5564(3) 0.094(3) Uani 0.4 1 d D U P J 3
C1L C 0.7256(15) 0.6603(7) 0.5027(6) 0.096(5) Uani 0.4 1 d DG U P J 3
C2L C 0.8149(16) 0.6659(8) 0.4813(7) 0.100(6) Uani 0.4 1 d DG U P J 3
H2L H 0.833387 0.641681 0.462843 0.120 Uiso 0.4 1 calc R U P J 3
C3L C 0.8771(14) 0.7069(9) 0.4867(7) 0.103(6) Uani 0.4 1 d DG U P J 3
H3L H 0.938052 0.710704 0.472038 0.124 Uiso 0.4 1 calc R U P J 3
C4L C 0.8500(13) 0.7423(8) 0.5137(6) 0.099(6) Uani 0.4 1 d DG U P J 3
H4L H 0.892477 0.770342 0.517395 0.119 Uiso 0.4 1 calc R U P J 3
C5L C 0.7607(13) 0.7367(6) 0.5351(5) 0.093(5) Uani 0.4 1 d DG U P J 3
H5L H 0.742239 0.760956 0.553559 0.111 Uiso 0.4 1 calc R U P J 3
C6L C 0.6986(12) 0.6957(6) 0.5297(5) 0.091(5) Uani 0.4 1 d DG U P J 3
Cl1M Cl 0.5786(16) 0.5453(7) 0.4786(6) 0.131(6) Uani 0.2 1 d D U P K 2
Cl2M Cl 0.5178(10) 0.6423(5) 0.4338(5) 0.098(4) Uani 0.2 1 d D U P K 2
C1M C 0.6524(17) 0.5677(8) 0.4418(8) 0.079(6) Uani 0.2 1 d DG U P K 2
C2M C 0.7422(18) 0.5426(9) 0.4324(8) 0.076(6) Uani 0.2 1 d DG U P K 2
H2M H 0.759313 0.513025 0.445459 0.091 Uiso 0.2 1 calc R U P K 2
C3M C 0.8069(17) 0.5609(11) 0.4041(9) 0.078(7) Uani 0.2 1 d DG U P K 2
H3M H 0.868272 0.543821 0.397741 0.094 Uiso 0.2 1 calc R U P K 2
C4M C 0.7819(18) 0.6043(11) 0.3851(8) 0.080(7) Uani 0.2 1 d DG U P K 2
H4M H 0.826133 0.616755 0.365687 0.096 Uiso 0.2 1 calc R U P K 2
C5M C 0.6921(18) 0.6293(9) 0.3944(8) 0.076(6) Uani 0.2 1 d DG U P K 2
H5M H 0.675034 0.658893 0.381353 0.092 Uiso 0.2 1 calc R U P K 2
C6M C 0.6274(16) 0.6110(8) 0.4227(8) 0.076(6) Uani 0.2 1 d DG U P K 2
Cl1T Cl 0.9356(4) 0.5363(2) 0.26441(18) 0.0931(17) Uani 0.5 1 d D U P L 1
Cl2T Cl 1.1056(7) 0.5472(3) 0.3303(2) 0.140(3) Uani 0.5 1 d D U P L 1
C1T C 1.0329(11) 0.5788(6) 0.2622(4) 0.077(4) Uani 0.5 1 d D U P L 1
C2T C 1.0422(11) 0.6053(6) 0.2281(3) 0.073(4) Uani 0.5 1 d D U P L 1
H2T H 0.996105 0.598910 0.207589 0.088 Uiso 0.5 1 calc R U P L 1
C3T C 1.1174(10) 0.6406(5) 0.2239(3) 0.064(4) Uani 0.5 1 d D U P L 1
H3T H 1.119708 0.660636 0.201558 0.077 Uiso 0.5 1 calc R U P L 1
C4T C 1.1901(11) 0.6463(6) 0.2529(4) 0.065(4) Uani 0.5 1 d D U P L 1
H4T H 1.245983 0.668357 0.249315 0.078 Uiso 0.5 1 calc R U P L 1
C5T C 1.1819(10) 0.6203(5) 0.2870(4) 0.075(4) Uani 0.5 1 d D U P L 1
H5T H 1.226997 0.627196 0.307725 0.090 Uiso 0.5 1 calc R U P L 1
C6T C 1.1070(14) 0.5839(7) 0.2905(4) 0.084(4) Uani 0.5 1 d D U P L 1
Cl1U Cl 0.9768(10) 0.5897(6) 0.2272(4) 0.144(5) Uani 0.3 1 d D U P M 2
Cl2U Cl 0.9903(11) 0.5322(5) 0.3060(4) 0.144(5) Uani 0.3 1 d D U P M 2
C1U C 1.0738(17) 0.6004(11) 0.2594(6) 0.089(6) Uani 0.3 1 d D U P M 2
C2U C 1.1524(17) 0.6322(10) 0.2490(5) 0.075(6) Uani 0.3 1 d D U P M 2
H2U H 1.157365 0.643924 0.223419 0.090 Uiso 0.3 1 calc R U P M 2
C3U C 1.2237(15) 0.6468(7) 0.2764(6) 0.060(6) Uani 0.3 1 d D U P M 2
H3U H 1.262975 0.675963 0.272893 0.072 Uiso 0.3 1 calc R U P M 2
C4U C 1.2367(15) 0.6181(10) 0.3091(6) 0.077(6) Uani 0.3 1 d D U P M 2
H4U H 1.297975 0.620426 0.323815 0.092 Uiso 0.3 1 calc R U P M 2
C5U C 1.1590(17) 0.5860(10) 0.3198(5) 0.077(6) Uani 0.3 1 d D U P M 2
H5U H 1.160850 0.570537 0.344291 0.093 Uiso 0.3 1 calc R U P M 2
C6U C 1.078(2) 0.5765(14) 0.2947(7) 0.091(6) Uani 0.3 1 d D U P M 2
Cl1Z Cl 0.6856(5) 0.3377(3) 0.3011(2) 0.0659(19) Uani 0.35 1 d D U P N 2
Cl2Z Cl 0.7930(7) 0.4241(4) 0.2564(2) 0.078(2) Uani 0.35 1 d D U P N 2
C1Z C 0.6866(16) 0.3965(3) 0.3190(4) 0.075(4) Uani 0.35 1 d DG U P N 2
C2Z C 0.6339(15) 0.4059(4) 0.3530(4) 0.080(4) Uani 0.35 1 d DG U P N 2
H2Z H 0.606532 0.379366 0.367506 0.095 Uiso 0.35 1 calc R U P N 2
C3Z C 0.6214(15) 0.4540(5) 0.3656(4) 0.084(4) Uani 0.35 1 d DG U P N 2
H3Z H 0.585451 0.460394 0.388843 0.101 Uiso 0.35 1 calc R U P N 2
C4Z C 0.6615(16) 0.4928(4) 0.3444(4) 0.086(4) Uani 0.35 1 d DG U P N 2
H4Z H 0.652967 0.525687 0.353045 0.103 Uiso 0.35 1 calc R U P N 2
C5Z C 0.7142(16) 0.4834(3) 0.3104(5) 0.081(4) Uani 0.35 1 d DG U P N 2
H5Z H 0.741564 0.509953 0.295909 0.097 Uiso 0.35 1 calc R U P N 2
C6Z C 0.7267(17) 0.4353(4) 0.2978(4) 0.079(4) Uani 0.35 1 d DG U P N 2
Cl1N Cl 1.0373(9) 0.6239(3) 0.2063(2) 0.054(3) Uani 0.2 1 d D U P O 3
Cl2N Cl 1.2335(14) 0.6650(7) 0.2496(6) 0.131(6) Uani 0.2 1 d D U P O 3
C1N C 1.0712(10) 0.6039(4) 0.2513(3) 0.081(5) Uani 0.2 1 d D U P O 3
C2N C 1.0102(15) 0.5686(6) 0.2690(5) 0.085(6) Uani 0.2 1 d D U P O 3
H2N H 0.951331 0.556176 0.256066 0.102 Uiso 0.2 1 calc R U P O 3
C3N C 1.035(2) 0.5513(9) 0.3053(5) 0.091(6) Uani 0.2 1 d D U P O 3
H3N H 0.992411 0.527194 0.317134 0.109 Uiso 0.2 1 calc R U P O 3
C4N C 1.121(2) 0.5693(9) 0.3244(5) 0.093(6) Uani 0.2 1 d D U P O 3
H4N H 1.137211 0.557415 0.349265 0.112 Uiso 0.2 1 calc R U P O 3
C5N C 1.1819(17) 0.6045(8) 0.3069(5) 0.091(6) Uani 0.2 1 d D U P O 3
H5N H 1.240736 0.616916 0.319821 0.109 Uiso 0.2 1 calc R U P O 3
C6N C 1.1570(11) 0.6217(5) 0.2704(4) 0.090(6) Uani 0.2 1 d D U P O 3
Cl1W Cl 0.6762(12) 0.2901(6) 0.2583(6) 0.131(6) Uani 0.22 1 d D U P P 3
Cl2W Cl 0.7969(11) 0.3635(5) 0.2096(5) 0.109(5) Uani 0.22 1 d D U P P 3
C1W C 0.692(3) 0.3494(8) 0.2746(6) 0.105(9) Uani 0.22 1 d D U P P 3
C2W C 0.687(5) 0.3583(11) 0.3138(6) 0.101(10) Uani 0.22 1 d D U P P 3
H2W H 0.666454 0.332751 0.330810 0.121 Uiso 0.22 1 calc R U P P 3
C3W C 0.712(5) 0.4045(12) 0.3281(7) 0.094(10) Uani 0.22 1 d D U P P 3
H3W H 0.704444 0.411057 0.354777 0.113 Uiso 0.22 1 calc R U P P 3
C4W C 0.747(5) 0.4412(11) 0.3036(9) 0.108(10) Uani 0.22 1 d D U P P 3
H4W H 0.760647 0.473198 0.313260 0.130 Uiso 0.22 1 calc R U P P 3
C5W C 0.762(5) 0.4308(8) 0.2649(10) 0.114(10) Uani 0.22 1 d D U P P 3
H5W H 0.783777 0.455856 0.247814 0.137 Uiso 0.22 1 calc R U P P 3
C6W C 0.744(4) 0.3834(7) 0.2515(8) 0.112(9) Uani 0.22 1 d D U P P 3
Cl1Y Cl 0.8385(8) 0.4633(4) 0.2540(3) 0.073(3) Uani 0.22 1 d D U P Q 4
Cl2Y Cl 0.7223(12) 0.4453(8) 0.3308(4) 0.126(6) Uani 0.22 1 d D U P Q 4
C1Y C 0.782(3) 0.4074(7) 0.2632(6) 0.081(8) Uani 0.22 1 d DG U P Q 4
C2Y C 0.778(3) 0.3728(8) 0.2339(6) 0.072(8) Uani 0.22 1 d DG U P Q 4
H2Y H 0.817518 0.377497 0.211235 0.087 Uiso 0.22 1 calc R U P Q 4
C3Y C 0.716(3) 0.3315(8) 0.2376(7) 0.079(8) Uani 0.22 1 d DG U P Q 4
H3Y H 0.713132 0.307842 0.217516 0.095 Uiso 0.22 1 calc R U P Q 4
C4Y C 0.658(2) 0.3247(9) 0.2707(8) 0.087(8) Uani 0.22 1 d DG U P Q 4
H4Y H 0.615597 0.296394 0.273222 0.104 Uiso 0.22 1 calc R U P Q 4
C5Y C 0.662(3) 0.3592(9) 0.3000(7) 0.090(8) Uani 0.22 1 d DG U P Q 4
H5Y H 0.622445 0.354602 0.322649 0.108 Uiso 0.22 1 calc R U P Q 4
C6Y C 0.724(3) 0.4006(8) 0.2963(6) 0.092(8) Uani 0.22 1 d DG U P Q 4
Cl1F Cl 0.9840(4) 0.06474(18) 0.08904(12) 0.0667(12) Uani 0.5 1 d D U P R 1
Cl2F Cl 1.0569(6) 0.16866(17) 0.11936(13) 0.093(2) Uani 0.5 1 d D U P R 1
C1F C 1.1082(6) 0.0749(3) 0.1036(5) 0.057(4) Uani 0.5 1 d D U P R 1
C2F C 1.1789(8) 0.0367(4) 0.1008(6) 0.070(5) Uani 0.5 1 d D U P R 1
H2F H 1.156798 0.004778 0.093244 0.084 Uiso 0.5 1 calc R U P R 1
C3F C 1.2817(8) 0.0452(5) 0.1091(6) 0.087(6) Uani 0.5 1 d D U P R 1
H3F H 1.332168 0.021289 0.102633 0.105 Uiso 0.5 1 calc R U P R 1
C4F C 1.3105(9) 0.0889(5) 0.1269(7) 0.104(8) Uani 0.5 1 d D U P R 1
H4F H 1.375321 0.091589 0.139198 0.125 Uiso 0.5 1 calc R U P R 1
C5F C 1.2431(8) 0.1286(4) 0.1264(6) 0.091(7) Uani 0.5 1 d D U P R 1
H5F H 1.266704 0.160709 0.132465 0.109 Uiso 0.5 1 calc R U P R 1
C6F C 1.1405(7) 0.1206(3) 0.1169(4) 0.059(4) Uani 0.5 1 d D U P R 1
Cl1Q Cl 0.680(3) 0.3106(16) 0.2857(10) 0.097(9) Uani 0.08 1 d D U P S 1
Cl2Q Cl 0.788(4) 0.3969(13) 0.2427(13) 0.098(9) Uani 0.08 1 d D U P S 1
C1Q C 0.711(5) 0.3054(14) 0.2380(11) 0.097(9) Uani 0.08 1 d D U P S 1
C2Q C 0.708(8) 0.2589(16) 0.2214(17) 0.097(9) Uani 0.08 1 d D U P S 1
H2Q H 0.685346 0.231411 0.235989 0.116 Uiso 0.08 1 calc R U P S 1
C3Q C 0.738(8) 0.253(2) 0.1834(17) 0.097(9) Uani 0.08 1 d D U P S 1
H3Q H 0.720058 0.223576 0.169928 0.117 Uiso 0.08 1 calc R U P S 1
C4Q C 0.793(8) 0.290(2) 0.1653(15) 0.098(9) Uani 0.08 1 d D U P S 1
H4Q H 0.815584 0.285749 0.139487 0.117 Uiso 0.08 1 calc R U P S 1
C5Q C 0.816(7) 0.333(2) 0.1853(16) 0.098(9) Uani 0.08 1 d D U P S 1
H5Q H 0.867183 0.354704 0.175877 0.117 Uiso 0.08 1 calc R U P S 1
C6Q C 0.764(5) 0.3430(15) 0.2192(12) 0.097(9) Uani 0.08 1 d D U P S 1
Cl1R Cl 0.9329(6) 0.2823(3) 0.1445(2) 0.081(2) Uani 0.4 1 d D U P T 2
Cl2R Cl 0.7506(7) 0.2988(4) 0.2047(2) 0.135(4) Uani 0.4 1 d D U P T 2
C1R C 0.8234(12) 0.2470(8) 0.1443(6) 0.086(5) Uani 0.4 1 d D U P T 2
C2R C 0.8109(13) 0.2137(7) 0.1143(5) 0.089(6) Uani 0.4 1 d D U P T 2
H2R H 0.862496 0.210988 0.095155 0.107 Uiso 0.4 1 calc R U P T 2
C3R C 0.7238(15) 0.1845(8) 0.1122(6) 0.089(6) Uani 0.4 1 d D U P T 2
H3R H 0.717643 0.160316 0.092662 0.107 Uiso 0.4 1 calc R U P T 2
C4R C 0.6455(14) 0.1906(8) 0.1389(6) 0.102(6) Uani 0.4 1 d D U P T 2
H4R H 0.584730 0.171367 0.137085 0.122 Uiso 0.4 1 calc R U P T 2
C5R C 0.6562(12) 0.2249(8) 0.1682(6) 0.098(6) Uani 0.4 1 d D U P T 2
H5R H 0.603146 0.228689 0.186672 0.117 Uiso 0.4 1 calc R U P T 2
C6R C 0.7443(12) 0.2539(8) 0.1705(6) 0.096(6) Uani 0.4 1 d D U P T 2
Cl1O Cl 0.8813(19) 0.2964(7) 0.1599(7) 0.093(7) Uani 0.13 1 d D U P U 3
Cl2O Cl 1.0461(14) 0.2299(11) 0.1197(12) 0.068(4) Uani 0.13 1 d D U P U 3
C1O C 0.8484(16) 0.2408(11) 0.1401(14) 0.047(6) Uani 0.13 1 d DG U P U 3
C2O C 0.7469(16) 0.2253(13) 0.1427(14) 0.039(5) Uani 0.13 1 d DG U P U 3
H2O H 0.697315 0.245437 0.155040 0.046 Uiso 0.13 1 calc R U P U 3
C3O C 0.718(2) 0.1802(14) 0.1272(15) 0.038(6) Uani 0.13 1 d DG U P U 3
H3O H 0.648559 0.169592 0.128961 0.045 Uiso 0.13 1 calc R U P U 3
C4O C 0.791(2) 0.1507(11) 0.1091(14) 0.041(7) Uani 0.13 1 d DG U P U 3
H4O H 0.770729 0.119892 0.098533 0.049 Uiso 0.13 1 calc R U P U 3
C5O C 0.892(2) 0.1662(10) 0.1065(13) 0.044(7) Uani 0.13 1 d DG U P U 3
H5O H 0.940610 0.146460 0.094444 0.053 Uiso 0.13 1 d R U P U 3
C6O C 0.9210(17) 0.2113(11) 0.1220(14) 0.047(6) Uani 0.13 1 d DG U P U 3
Cl1K Cl 0.9728(17) 0.1371(8) 0.0822(6) 0.060(5) Uiso 0.1 1 d G U P V 4
Cl2K Cl 1.019(2) 0.2380(12) 0.1213(16) 0.068(4) Uani 0.1 1 d G U P V 4
C1K C 0.875(4) 0.1743(18) 0.1035(17) 0.040(6) Uani 0.1 1 d G U P V 4
C2K C 0.777(4) 0.1551(17) 0.1048(19) 0.036(7) Uani 0.1 1 d G U P V 4
H2K H 0.760937 0.125659 0.091261 0.044 Uiso 0.1 1 calc R U P V 4
C3K C 0.701(3) 0.179(2) 0.126(2) 0.034(6) Uani 0.1 1 d G U P V 4
H3K H 0.632981 0.165754 0.126594 0.041 Uiso 0.1 1 calc R U P V 4
C4K C 0.723(3) 0.222(2) 0.1455(19) 0.039(5) Uani 0.1 1 d G U P V 4
H4K H 0.671536 0.238245 0.159865 0.046 Uiso 0.1 1 calc R U P V 4
C5K C 0.822(4) 0.2412(19) 0.1443(19) 0.039(6) Uani 0.1 1 d G U P V 4
H5K H 0.838045 0.270640 0.157803 0.046 Uiso 0.1 1 calc R U P V 4
C6K C 0.898(3) 0.217(2) 0.1233(19) 0.041(6) Uani 0.1 1 d G U P V 4

loop_
_atom_site_aniso_label
_atom_site_aniso_U_11
_atom_site_aniso_U_22
_atom_site_aniso_U_33
_atom_site_aniso_U_23
_atom_site_aniso_U_13
_atom_site_aniso_U_12
Pd1 0.0301(2) 0.0270(2) 0.0325(2) 0.0038(2) -0.0006(2) -0.0008(2)
N1 0.038(3) 0.032(3) 0.049(3) 0.001(3) -0.011(3) -0.002(3)
C1 0.046(4) 0.040(4) 0.055(5) 0.005(3) -0.022(4) -0.006(3)
O1 0.058(3) 0.048(3) 0.036(2) -0.005(2) 0.003(2) -0.020(2)
C2 0.058(5) 0.059(5) 0.046(4) 0.002(4) -0.018(4) -0.001(4)
N2 0.035(3) 0.031(3) 0.051(3) -0.003(3) -0.004(3) 0.007(3)
O2 0.098(5) 0.044(3) 0.039(3) 0.011(2) 0.025(3) 0.023(3)
C3 0.053(5) 0.057(5) 0.050(4) 0.007(4) 0.000(4) 0.006(4)
N3 0.048(4) 0.028(3) 0.050(3) -0.004(2) -0.014(3) 0.005(3)
C4 0.034(4) 0.038(3) 0.055(4) 0.010(3) -0.005(3) 0.001(3)
N4 0.056(4) 0.029(3) 0.042(3) -0.004(2) -0.011(3) 0.000(3)
N5 0.024(3) 0.025(3) 0.037(3) 0.003(2) -0.001(2) 0.000(2)
C5 0.037(4) 0.029(3) 0.058(4) 0.001(3) -0.003(3) 0.005(3)
N6 0.037(3) 0.023(2) 0.034(3) 0.007(2) -0.001(2) -0.002(3)
C6 0.039(5) 0.022(3) 0.083(6) -0.002(3) 0.005(4) 0.003(3)
C7 0.036(4) 0.026(4) 0.080(6) 0.008(4) -0.002(4) 0.000(3)
N7 0.033(3) 0.028(3) 0.034(3) 0.005(2) 0.000(2) -0.002(2)
C8 0.036(5) 0.033(4) 0.104(7) -0.002(4) 0.015(4) 0.004(3)
N8 0.030(3) 0.025(2) 0.047(3) 0.001(3) 0.001(2) 0.005(3)
C9 0.049(6) 0.036(4) 0.097(6) -0.021(4) 0.012(5) -0.002(4)
C10 0.042(5) 0.032(4) 0.104(7) -0.016(4) 0.003(5) 0.003(4)
C11 0.032(4) 0.030(4) 0.091(6) -0.010(4) 0.002(4) -0.001(3)
C12 0.048(5) 0.038(5) 0.137(9) -0.031(5) 0.018(6) 0.000(4)
C13 0.045(6) 0.057(6) 0.142(10) -0.037(6) 0.013(6) -0.004(5)
C14 0.045(5) 0.039(4) 0.128(8) -0.031(5) -0.010(5) 0.000(4)
C15 0.049(5) 0.038(4) 0.043(4) 0.002(3) -0.009(3) 0.000(3)
C16 0.034(4) 0.054(4) 0.050(4) -0.013(3) -0.005(3) -0.002(4)
C17 0.051(5) 0.028(3) 0.047(4) 0.006(3) 0.001(3) 0.003(3)
C20 0.059(5) 0.058(5) 0.044(4) -0.003(4) 0.010(4) -0.023(4)
C21 0.032(4) 0.032(3) 0.039(3) 0.004(3) 0.003(3) -0.004(3)
C22 0.029(4) 0.032(3) 0.048(4) 0.010(3) -0.004(3) -0.006(3)
C23 0.038(4) 0.025(3) 0.045(4) 0.001(3) -0.005(3) -0.004(3)
C24 0.040(4) 0.029(3) 0.032(3) 0.001(2) -0.002(3) 0.005(3)
C25 0.020(3) 0.032(3) 0.032(3) -0.002(3) 0.002(3) 0.000(3)
C26 0.052(5) 0.037(4) 0.083(6) 0.018(4) 0.003(4) 0.010(4)
C27 0.036(4) 0.020(3) 0.055(4) -0.001(3) -0.005(3) -0.001(3)
C28 0.037(4) 0.035(4) 0.062(5) -0.002(3) -0.002(3) 0.002(3)
C29 0.041(4) 0.035(4) 0.064(5) -0.009(3) 0.002(4) 0.004(4)
C30 0.029(4) 0.031(4) 0.060(4) -0.011(3) -0.009(3) 0.002(3)
C31 0.040(5) 0.040(4) 0.057(4) -0.001(3) -0.008(3) 0.005(3)
C32 0.048(5) 0.050(5) 0.056(5) -0.008(4) -0.011(4) 0.012(4)
C33 0.054(5) 0.047(5) 0.064(5) -0.009(4) -0.003(4) -0.006(4)
C34 0.080(7) 0.044(5) 0.068(6) -0.012(4) -0.003(5) -0.004(5)
C35 0.055(5) 0.049(5) 0.066(5) -0.014(4) -0.005(4) 0.002(4)
C36 0.074(7) 0.067(6) 0.053(5) -0.006(4) -0.009(4) 0.000(5)
C37 0.072(6) 0.042(4) 0.056(5) -0.009(4) -0.013(4) 0.000(4)
C38 0.060(6) 0.056(5) 0.068(6) -0.010(4) 0.007(4) -0.005(4)
C39 0.061(6) 0.053(5) 0.065(5) -0.016(4) 0.011(4) -0.001(4)
C40 0.053(5) 0.047(4) 0.055(4) -0.011(4) 0.011(4) 0.002(4)
C41 0.030(4) 0.059(5) 0.045(4) 0.005(3) 0.004(3) 0.001(3)
C42 0.032(4) 0.045(4) 0.047(4) 0.003(3) 0.011(3) 0.008(3)
C43 0.063(5) 0.040(4) 0.049(4) 0.005(3) 0.011(4) 0.019(4)
C44 0.178(13) 0.046(5) 0.077(7) 0.007(5) 0.069(8) 0.005(7)
C45 0.193(14) 0.042(5) 0.083(7) -0.013(5) 0.054(8) -0.021(7)
C46 0.050(4) 0.052(4) 0.044(4) -0.001(3) -0.004(4) 0.009(3)
C47 0.040(4) 0.035(4) 0.038(3) 0.011(3) -0.002(3) 0.008(3)
C48 0.037(4) 0.034(3) 0.038(3) 0.013(3) -0.007(3) -0.010(3)
C49 0.049(5) 0.036(4) 0.036(4) 0.001(3) -0.002(3) -0.007(3)
C50 0.039(4) 0.027(3) 0.041(4) 0.003(3) 0.000(3) 0.000(3)
C51 0.049(4) 0.029(3) 0.036(3) 0.004(3) -0.003(3) 0.005(3)
C52 0.049(5) 0.070(6) 0.055(5) -0.010(4) -0.019(4) 0.022(4)
C53 0.045(5) 0.043(4) 0.047(4) -0.001(3) -0.010(3) 0.017(4)
C54 0.064(6) 0.041(4) 0.070(5) -0.002(4) -0.008(4) 0.019(4)
C55 0.079(6) 0.032(4) 0.066(5) 0.003(4) -0.003(5) 0.020(4)
C56 0.072(6) 0.029(4) 0.039(4) 0.001(3) -0.007(4) 0.009(4)
C57 0.076(6) 0.031(4) 0.036(3) -0.002(3) 0.001(4) -0.001(4)
C72 0.074(6) 0.040(4) 0.041(4) -0.001(3) 0.015(4) -0.015(4)
C73 0.043(4) 0.027(3) 0.040(4) 0.003(3) 0.003(3) -0.003(3)
C74 0.056(5) 0.032(4) 0.044(4) 0.002(3) 0.008(3) -0.012(3)
C75 0.069(5) 0.051(4) 0.030(4) 0.005(3) 0.000(3) -0.008(4)
C76 0.051(5) 0.033(4) 0.037(4) -0.001(3) -0.006(3) -0.004(3)
C77 0.033(4) 0.040(4) 0.040(4) 0.004(3) 0.003(3) 0.002(3)
C78 0.101(7) 0.031(4) 0.041(4) 0.003(3) 0.005(4) 0.004(4)
C79 0.059(5) 0.030(3) 0.040(4) -0.005(3) 0.004(3) 0.000(3)
C80 0.075(6) 0.031(4) 0.046(4) -0.011(3) -0.003(4) -0.002(4)
C81 0.072(6) 0.041(4) 0.045(4) -0.007(3) -0.010(4) -0.008(4)
C82 0.061(5) 0.039(4) 0.040(4) -0.007(3) -0.013(3) -0.008(4)
C83 0.058(6) 0.047(4) 0.056(4) -0.007(3) -0.023(4) -0.011(4)
C84 0.027(4) 0.046(4) 0.062(5) 0.002(4) -0.013(3) -0.012(3)
C85 0.025(4) 0.048(4) 0.088(6) 0.005(4) 0.001(4) -0.005(3)
C86 0.029(4) 0.061(5) 0.088(6) 0.026(5) 0.005(4) 0.002(4)
C87 0.021(4) 0.065(5) 0.076(6) -0.001(4) -0.003(4) 0.012(4)
C88 0.032(4) 0.053(5) 0.076(6) 0.012(4) -0.008(4) -0.002(4)
C89 0.032(4) 0.049(4) 0.063(5) 0.003(4) -0.012(4) -0.001(3)
C90 0.037(5) 0.079(7) 0.088(7) 0.025(6) 0.011(5) 0.025(5)
C104 0.070(6) 0.065(5) 0.077(6) 0.010(5) -0.042(5) -0.025(5)
O3 0.048(6) 0.034(5) 0.046(5) -0.002(4) 0.003(5) -0.011(5)
C18 0.043(8) 0.028(6) 0.016(5) 0.007(5) 0.008(5) 0.013(7)
C19 0.035(7) 0.025(6) 0.026(6) 0.006(5) 0.007(5) 0.014(6)
C58 0.055(9) 0.036(7) 0.028(6) -0.004(6) -0.002(6) 0.004(7)
C59 0.054(8) 0.049(7) 0.023(6) 0.001(5) -0.002(6) 0.005(7)
C60 0.053(8) 0.046(7) 0.029(6) 0.001(5) -0.005(6) 0.011(7)
C61 0.055(7) 0.042(6) 0.032(5) 0.000(5) 0.005(5) 0.009(6)
C62 0.051(8) 0.049(7) 0.036(6) -0.004(5) 0.010(6) -0.002(7)
C63 0.051(8) 0.049(8) 0.032(6) -0.006(5) 0.005(6) 0.000(7)
C64 0.054(8) 0.042(6) 0.033(6) -0.002(5) 0.010(6) 0.001(6)
C65 0.046(7) 0.052(7) 0.029(5) -0.005(5) 0.004(5) 0.007(6)
C66 0.040(6) 0.043(6) 0.037(5) -0.011(5) 0.004(5) 0.000(5)
C67 0.047(7) 0.045(6) 0.033(5) -0.007(5) -0.003(5) 0.004(6)
C68 0.049(7) 0.038(6) 0.037(6) -0.005(5) -0.002(5) -0.001(6)
C69 0.046(7) 0.036(5) 0.025(5) -0.008(5) 0.008(5) -0.008(5)
C70 0.043(9) 0.042(6) 0.024(6) 0.000(5) 0.011(6) -0.008(6)
C71 0.041(9) 0.035(6) 0.036(6) -0.006(5) 0.012(6) -0.002(6)
O4 0.036(5) 0.056(5) 0.058(4) -0.010(4) 0.005(4) -0.014(4)
C91 0.048(9) 0.069(8) 0.076(8) -0.004(7) 0.019(7) -0.008(7)
C92 0.044(6) 0.053(6) 0.067(6) -0.003(5) -0.001(5) -0.005(5)
C93 0.052(7) 0.050(6) 0.076(6) -0.012(5) 0.011(5) -0.011(6)
C94 0.044(6) 0.057(6) 0.073(6) -0.011(5) 0.005(5) -0.015(5)
C95 0.029(5) 0.041(5) 0.056(5) -0.013(4) -0.005(4) 0.000(5)
C96 0.037(6) 0.053(6) 0.046(5) -0.004(4) -0.005(4) -0.002(5)
C97 0.036(6) 0.054(6) 0.042(5) 0.003(4) -0.002(5) -0.005(5)
C98 0.031(5) 0.039(6) 0.043(5) 0.001(5) -0.010(4) -0.004(5)
C99 0.029(5) 0.033(5) 0.048(5) 0.005(4) -0.005(4) 0.000(4)
C100 0.029(5) 0.051(6) 0.045(5) 0.003(5) -0.009(5) 0.003(5)
C101 0.030(6) 0.045(6) 0.045(6) 0.003(5) -0.002(5) 0.014(5)
C102 0.031(7) 0.034(6) 0.031(6) 0.009(5) -0.002(5) 0.012(5)
C103 0.034(7) 0.037(7) 0.035(7) -0.005(5) -0.001(5) 0.003(6)
O3' 0.065(7) 0.038(5) 0.045(5) -0.008(4) 0.028(5) -0.012(5)
C18' 0.051(10) 0.057(9) 0.076(10) -0.010(8) -0.018(8) 0.004(7)
C19' 0.074(11) 0.056(8) 0.080(10) -0.013(8) 0.003(9) 0.025(8)
C58' 0.040(7) 0.038(7) 0.043(7) -0.005(6) 0.006(5) 0.002(6)
C59' 0.049(7) 0.053(7) 0.042(6) -0.010(6) 0.004(6) -0.001(6)
C60' 0.056(6) 0.060(7) 0.046(6) -0.006(5) 0.007(6) 0.002(7)
C61' 0.050(7) 0.045(6) 0.050(6) -0.005(5) 0.004(6) -0.009(6)
C62' 0.049(7) 0.057(7) 0.050(6) -0.011(6) 0.007(6) -0.007(6)
C63' 0.040(7) 0.044(7) 0.043(6) -0.003(5) 0.004(6) -0.005(6)
C64' 0.059(7) 0.051(7) 0.051(6) -0.009(5) 0.012(6) -0.006(6)
C65' 0.064(7) 0.056(7) 0.057(6) -0.005(5) 0.018(6) -0.005(6)
C66' 0.064(7) 0.053(6) 0.058(6) -0.011(5) 0.018(5) -0.007(5)
C67' 0.061(7) 0.061(7) 0.050(6) -0.006(5) 0.013(6) -0.014(6)
C68' 0.061(7) 0.055(6) 0.056(6) -0.007(5) 0.017(6) -0.014(6)
C69' 0.058(7) 0.045(6) 0.040(5) -0.009(5) 0.017(5) -0.014(6)
C70' 0.057(9) 0.045(7) 0.038(6) -0.004(5) 0.010(6) -0.011(6)
C71' 0.057(9) 0.047(7) 0.049(7) -0.010(6) 0.012(6) -0.012(6)
O4' 0.048(7) 0.070(7) 0.047(6) -0.010(6) 0.004(5) 0.001(7)
C91' 0.025(9) 0.040(8) 0.058(8) 0.022(6) 0.017(7) 0.010(7)
C92' 0.037(7) 0.048(7) 0.053(7) 0.018(6) 0.007(6) 0.008(6)
C93' 0.043(7) 0.046(7) 0.047(7) 0.011(6) 0.004(6) 0.005(6)
C94' 0.046(8) 0.048(8) 0.047(7) 0.008(6) 0.005(6) 0.000(7)
C95' 0.042(7) 0.056(7) 0.052(6) -0.005(5) 0.005(6) 0.002(6)
C96' 0.041(7) 0.057(7) 0.049(7) 0.006(6) 0.008(6) 0.005(6)
C97' 0.038(7) 0.055(7) 0.047(7) 0.015(6) 0.009(6) 0.006(6)
C98' 0.039(7) 0.058(7) 0.040(6) -0.004(5) -0.002(5) 0.003(6)
C99' 0.035(6) 0.038(6) 0.035(6) 0.006(5) -0.003(5) 0.004(6)
C1A0 0.037(7) 0.041(7) 0.049(7) -0.007(6) -0.005(6) 0.002(6)
C1A1 0.036(8) 0.039(7) 0.050(7) -0.001(6) -0.004(7) 0.007(7)
C1A2 0.037(9) 0.038(8) 0.050(10) 0.006(9) -0.004(8) 0.000(7)
C1A3 0.033(8) 0.031(8) 0.034(8) 0.009(7) 0.002(6) 0.005(7)
O1A 0.048(3) 0.033(2) 0.047(3) -0.006(2) -0.010(2) 0.002(2)
O2A 0.046(3) 0.056(3) 0.059(3) -0.009(3) 0.012(3) -0.004(3)
C1A 0.085(11) 0.055(10) 0.090(9) -0.013(8) 0.006(9) -0.007(9)
N1A 0.093(8) 0.074(8) 0.099(8) -0.006(7) 0.028(7) -0.003(7)
C2A 0.077(8) 0.063(7) 0.067(7) -0.006(6) 0.005(7) 0.000(7)
C3A 0.055(7) 0.038(6) 0.055(6) -0.003(5) 0.003(6) 0.002(6)
C4A 0.055(7) 0.044(6) 0.045(5) -0.003(5) 0.004(6) -0.008(6)
C5A 0.039(6) 0.046(6) 0.047(5) -0.004(5) -0.006(5) -0.009(5)
C6A 0.041(6) 0.048(6) 0.051(6) -0.005(5) 0.003(5) -0.005(5)
N2A 0.036(6) 0.042(5) 0.054(5) -0.019(4) 0.006(5) -0.001(4)
C7A 0.035(6) 0.047(6) 0.030(6) -0.001(5) -0.001(5) 0.005(5)
C1A' 0.039(8) 0.028(7) 0.076(8) -0.001(6) 0.003(6) -0.004(7)
N1A' 0.063(7) 0.060(6) 0.051(6) 0.000(5) 0.029(5) 0.010(6)
C2A' 0.060(7) 0.077(8) 0.064(7) -0.010(6) 0.011(6) 0.010(7)
C3A' 0.065(8) 0.080(8) 0.069(7) -0.010(6) -0.002(7) 0.014(7)
C4A' 0.060(7) 0.074(7) 0.063(7) -0.010(6) 0.000(6) 0.012(6)
C5A' 0.056(7) 0.077(7) 0.058(7) -0.006(6) 0.002(6) 0.006(6)
C6A' 0.059(7) 0.084(8) 0.064(7) -0.014(6) 0.002(6) -0.006(6)
N2A' 0.056(7) 0.085(7) 0.054(6) -0.001(5) 0.004(5) -0.012(6)
C7A' 0.049(7) 0.061(8) 0.049(7) -0.003(6) 0.000(6) -0.006(6)
B1A 0.030(5) 0.037(5) 0.078(6) 0.009(4) -0.010(4) -0.010(4)
F1A 0.057(3) 0.054(3) 0.140(5) 0.035(3) -0.032(3) -0.014(3)
F2A 0.054(3) 0.078(4) 0.097(4) 0.030(3) 0.029(3) 0.017(3)
F3A 0.086(4) 0.104(5) 0.083(4) -0.007(4) 0.007(3) 0.013(4)
F4A 0.053(3) 0.066(3) 0.142(5) 0.042(3) -0.037(3) -0.014(3)
B2A 0.108(11) 0.056(9) 0.081(10) 0.002(8) 0.029(8) 0.017(8)
F5A 0.065(7) 0.083(7) 0.076(7) -0.007(5) 0.027(5) 0.024(6)
F6A 0.138(12) 0.079(7) 0.127(12) -0.022(7) 0.071(9) 0.026(7)
F7A 0.103(8) 0.118(8) 0.115(8) -0.013(7) 0.022(7) -0.001(6)
F8A 0.202(15) 0.060(6) 0.063(6) 0.000(5) -0.028(8) 0.000(8)
B2A' 0.121(14) 0.070(12) 0.058(10) 0.007(8) 0.031(10) 0.044(9)
F5A' 0.116(15) 0.076(11) 0.055(8) 0.005(7) 0.034(9) 0.043(10)
F6A' 0.133(15) 0.088(13) 0.094(12) -0.014(10) 0.037(11) 0.052(11)
F7A' 0.132(11) 0.089(9) 0.060(7) 0.002(7) 0.032(8) 0.037(8)
F8A' 0.117(14) 0.106(14) 0.080(9) 0.042(9) 0.039(9) 0.054(11)
Cl1S 0.136(5) 0.103(7) 0.118(9) -0.024(8) 0.017(4) 0.011(4)
Cl2S 0.076(5) 0.092(6) 0.128(7) -0.040(5) 0.015(5) 0.009(5)
C1S 0.077(7) 0.075(7) 0.060(8) 0.008(7) -0.003(7) 0.036(6)
C2S 0.080(8) 0.074(8) 0.053(8) 0.015(7) -0.010(7) 0.040(7)
C3S 0.072(8) 0.085(8) 0.060(8) 0.023(7) -0.005(7) 0.037(7)
C4S 0.079(8) 0.089(8) 0.064(8) 0.008(7) -0.001(7) 0.026(7)
C5S 0.070(8) 0.086(8) 0.066(8) 0.000(7) -0.002(7) 0.024(7)
C6S 0.073(7) 0.088(8) 0.066(8) -0.005(7) -0.005(7) 0.027(6)
Cl1L 0.136(5) 0.103(7) 0.118(9) -0.024(8) 0.017(4) 0.011(4)
Cl2L 0.084(5) 0.080(5) 0.119(7) 0.000(5) -0.005(5) -0.020(4)
C1L 0.100(9) 0.093(8) 0.096(9) 0.026(7) -0.013(7) 0.009(7)
C2L 0.104(9) 0.098(9) 0.098(9) 0.029(8) -0.011(8) 0.017(8)
C3L 0.099(9) 0.113(10) 0.098(9) 0.033(8) -0.015(8) 0.004(8)
C4L 0.092(9) 0.109(9) 0.096(9) 0.033(8) -0.015(8) -0.006(8)
C5L 0.086(9) 0.100(9) 0.092(9) 0.034(8) -0.020(7) -0.005(7)
C6L 0.090(8) 0.090(8) 0.093(9) 0.030(7) -0.010(7) 0.003(7)
Cl1M 0.130(12) 0.108(11) 0.156(13) 0.044(10) 0.057(10) 0.022(10)
Cl2M 0.079(8) 0.070(7) 0.145(11) 0.017(8) -0.012(8) -0.003(6)
C1M 0.076(9) 0.074(9) 0.086(9) 0.011(8) 0.000(8) 0.001(8)
C2M 0.076(10) 0.069(10) 0.082(10) 0.005(8) -0.003(8) 0.002(8)
C3M 0.079(10) 0.077(10) 0.078(10) 0.001(9) -0.002(8) 0.003(9)
C4M 0.086(10) 0.080(10) 0.075(10) 0.003(8) -0.004(8) 0.002(9)
C5M 0.082(10) 0.074(10) 0.073(10) 0.004(8) -0.011(8) -0.003(8)
C6M 0.074(9) 0.072(9) 0.082(9) 0.005(8) -0.012(8) -0.002(8)
Cl1T 0.068(3) 0.104(4) 0.108(4) -0.016(3) 0.015(3) -0.029(3)
Cl2T 0.146(7) 0.150(7) 0.124(6) 0.007(5) 0.019(5) -0.056(6)
C1T 0.063(8) 0.074(8) 0.095(8) -0.025(7) 0.006(7) -0.005(7)
C2T 0.057(8) 0.066(8) 0.098(8) -0.020(7) 0.016(7) 0.005(7)
C3T 0.048(7) 0.059(7) 0.085(8) -0.018(7) 0.016(6) 0.015(6)
C4T 0.059(8) 0.054(8) 0.081(8) -0.027(7) 0.005(7) 0.015(7)
C5T 0.075(8) 0.069(7) 0.080(8) -0.022(7) 0.010(7) 0.014(7)
C6T 0.081(8) 0.083(8) 0.086(8) -0.019(7) 0.009(7) -0.002(7)
Cl1U 0.110(9) 0.155(11) 0.167(11) -0.079(9) -0.033(8) 0.043(9)
Cl2U 0.149(11) 0.133(9) 0.151(10) -0.012(8) 0.065(9) -0.048(9)
C1U 0.082(10) 0.083(10) 0.101(10) -0.018(8) 0.002(9) 0.019(8)
C2U 0.074(10) 0.067(10) 0.084(10) -0.005(8) 0.008(9) 0.020(9)
C3U 0.059(9) 0.054(9) 0.067(9) -0.010(8) 0.007(8) 0.016(8)
C4U 0.076(10) 0.073(9) 0.081(9) -0.015(8) 0.008(9) 0.013(9)
C5U 0.080(10) 0.072(9) 0.080(9) -0.004(8) 0.017(9) 0.004(9)
C6U 0.088(10) 0.085(9) 0.099(10) -0.006(8) 0.014(9) 0.002(9)
Cl1Z 0.044(4) 0.068(4) 0.085(5) -0.011(4) 0.017(3) 0.009(3)
Cl2Z 0.062(5) 0.094(6) 0.079(5) 0.014(4) 0.003(4) 0.011(5)
C1Z 0.069(6) 0.079(6) 0.075(6) 0.015(6) 0.004(6) 0.010(6)
C2Z 0.078(7) 0.083(7) 0.078(7) 0.014(6) 0.002(6) 0.008(6)
C3Z 0.084(7) 0.086(7) 0.082(7) 0.011(6) 0.000(6) 0.005(6)
C4Z 0.085(7) 0.088(7) 0.085(7) 0.009(6) -0.002(6) 0.003(6)
C5Z 0.077(7) 0.084(7) 0.083(7) 0.009(6) 0.000(6) 0.001(6)
C6Z 0.074(6) 0.084(6) 0.080(6) 0.013(6) 0.003(6) 0.005(6)
Cl1N 0.092(7) 0.031(4) 0.040(5) 0.010(4) 0.015(5) 0.027(5)
Cl2N 0.115(11) 0.139(12) 0.140(11) -0.006(10) -0.006(10) 0.007(10)
C1N 0.089(8) 0.077(8) 0.079(8) -0.002(6) 0.005(6) 0.011(6)
C2N 0.091(9) 0.082(8) 0.083(8) -0.002(7) 0.006(7) 0.008(7)
C3N 0.093(9) 0.089(9) 0.090(9) -0.003(7) 0.003(7) 0.006(7)
C4N 0.095(9) 0.092(9) 0.093(9) -0.005(7) 0.003(7) 0.005(7)
C5N 0.093(9) 0.089(9) 0.092(8) -0.006(7) 0.003(7) 0.006(7)
C6N 0.093(8) 0.088(8) 0.090(8) -0.003(7) 0.003(7) 0.010(7)
Cl1W 0.076(9) 0.128(12) 0.191(15) 0.017(11) -0.011(10) -0.003(9)
Cl2W 0.088(8) 0.067(7) 0.173(13) 0.046(9) -0.046(9) -0.014(6)
C1W 0.097(11) 0.105(11) 0.114(12) 0.015(9) -0.004(9) 0.005(9)
C2W 0.091(12) 0.105(12) 0.108(12) 0.005(9) -0.004(9) 0.007(9)
C3W 0.089(13) 0.096(13) 0.097(13) 0.012(9) 0.004(9) 0.014(9)
C4W 0.108(13) 0.109(13) 0.108(13) 0.010(9) 0.002(10) 0.006(9)
C5W 0.112(13) 0.116(13) 0.114(13) 0.008(10) 0.000(10) 0.004(10)
C6W 0.108(12) 0.108(12) 0.121(12) 0.013(9) -0.006(9) 0.000(9)
Cl1Y 0.043(5) 0.073(6) 0.102(7) -0.004(6) -0.016(5) 0.014(5)
Cl2Y 0.074(9) 0.204(15) 0.101(10) -0.031(10) 0.025(8) -0.012(10)
C1Y 0.073(11) 0.085(11) 0.084(11) -0.004(9) -0.006(9) 0.010(9)
C2Y 0.061(11) 0.075(11) 0.080(11) 0.001(9) -0.009(9) 0.007(9)
C3Y 0.071(11) 0.078(11) 0.088(11) 0.004(9) -0.011(9) 0.001(9)
C4Y 0.083(11) 0.087(11) 0.090(11) 0.003(9) -0.008(9) 0.004(9)
C5Y 0.085(12) 0.092(12) 0.093(11) -0.004(9) -0.004(9) 0.009(9)
C6Y 0.078(11) 0.101(11) 0.095(11) -0.005(9) -0.003(9) 0.008(9)
Cl1F 0.072(3) 0.085(3) 0.043(2) 0.000(2) 0.000(2) 0.015(3)
Cl2F 0.169(6) 0.058(3) 0.051(2) -0.012(2) -0.009(3) 0.039(3)
C1F 0.073(10) 0.041(7) 0.058(8) 0.006(7) 0.002(7) 0.003(7)
C2F 0.059(10) 0.064(9) 0.087(10) -0.008(8) -0.002(8) 0.004(8)
C3F 0.068(11) 0.086(11) 0.107(12) -0.008(10) 0.005(9) 0.025(9)
C4F 0.087(12) 0.098(12) 0.127(13) -0.006(11) 0.000(11) 0.000(10)
C5F 0.100(12) 0.088(11) 0.085(11) 0.002(9) -0.023(10) -0.040(10)
C6F 0.083(10) 0.054(8) 0.039(7) -0.005(6) 0.008(7) 0.005(8)
Cl1Q 0.083(14) 0.111(14) 0.097(12) -0.003(9) -0.001(11) -0.001(12)
Cl2Q 0.082(14) 0.101(13) 0.111(14) -0.002(10) -0.010(12) 0.011(11)
C1Q 0.091(11) 0.102(11) 0.097(11) 0.001(7) -0.001(7) 0.004(7)
C2Q 0.092(11) 0.101(11) 0.097(11) 0.001(7) -0.001(7) 0.004(7)
C3Q 0.093(11) 0.101(11) 0.098(11) 0.002(7) -0.001(7) 0.004(7)
C4Q 0.093(11) 0.101(11) 0.098(11) 0.002(7) 0.000(7) 0.004(7)
C5Q 0.092(11) 0.102(11) 0.099(11) 0.003(7) -0.001(7) 0.004(7)
C6Q 0.091(11) 0.101(11) 0.099(11) 0.002(6) -0.001(7) 0.004(7)
Cl1R 0.100(6) 0.064(4) 0.078(4) 0.007(3) -0.041(4) -0.019(4)
Cl2R 0.129(7) 0.162(8) 0.114(6) -0.038(6) -0.058(5) 0.087(6)
C1R 0.091(9) 0.079(9) 0.087(9) 0.012(8) -0.015(8) 0.010(8)
C2R 0.093(9) 0.077(9) 0.096(9) 0.007(8) -0.006(8) -0.001(8)
C3R 0.092(10) 0.084(9) 0.091(9) -0.005(8) -0.006(8) -0.010(8)
C4R 0.107(10) 0.091(9) 0.106(9) 0.007(8) -0.006(9) 0.000(9)
C5R 0.104(9) 0.094(9) 0.096(9) 0.011(8) -0.007(9) 0.012(9)
C6R 0.098(9) 0.095(9) 0.096(9) 0.010(8) -0.020(8) 0.017(8)
Cl1O 0.119(16) 0.062(10) 0.099(14) 0.005(9) -0.058(12) -0.011(10)
Cl2O 0.038(9) 0.111(10) 0.056(5) 0.023(7) -0.026(9) -0.015(8)
C1O 0.050(9) 0.048(9) 0.043(9) 0.013(8) -0.008(8) -0.001(7)
C2O 0.041(7) 0.040(7) 0.034(7) 0.014(6) -0.003(6) 0.007(6)
C3O 0.037(9) 0.044(9) 0.032(10) 0.011(8) -0.002(8) 0.003(8)
C4O 0.039(10) 0.049(10) 0.034(10) 0.008(8) 0.000(9) 0.002(8)
C5O 0.040(9) 0.056(10) 0.037(10) 0.011(8) -0.002(9) 0.001(8)
C6O 0.041(9) 0.058(9) 0.042(10) 0.017(8) -0.007(8) -0.002(8)
Cl2K 0.038(9) 0.111(10) 0.056(5) 0.023(7) -0.026(9) -0.015(8)
C1K 0.036(9) 0.044(10) 0.039(10) 0.010(8) 0.006(8) 0.007(8)
C2K 0.034(10) 0.041(10) 0.034(11) 0.010(8) 0.001(9) 0.005(8)
C3K 0.032(9) 0.039(9) 0.032(10) 0.009(8) 0.000(8) 0.005(8)
C4K 0.041(7) 0.040(7) 0.034(7) 0.014(6) -0.003(6) 0.007(6)
C5K 0.042(9) 0.039(10) 0.035(10) 0.010(8) -0.007(8) 0.003(8)
C6K 0.037(9) 0.047(10) 0.038(10) 0.011(8) -0.004(8) 0.002(8)

loop_
_atom_type_symbol
_atom_type_description
_atom_type_scat_dispersion_real
_atom_type_scat_dispersion_imag
_atom_type_scat_source
C C 0.0033 0.0016 'International Tables Vol C Tables 4.2.6.8 and 6.1.1.4'
H H 0.0000 0.0000 'International Tables Vol C Tables 4.2.6.8 and 6.1.1.4'
N N 0.0061 0.0033 'International Tables Vol C Tables 4.2.6.8 and 6.1.1.4'
O O 0.0106 0.0060 'International Tables Vol C Tables 4.2.6.8 and 6.1.1.4'
Cl Cl 0.1484 0.1585 'International Tables Vol C Tables 4.2.6.8 and 6.1.1.4'
Pd Pd -0.9988 1.0072 'International Tables Vol C Tables 4.2.6.8 and 6.1.1.4'
F F 0.0171 0.0103 'International Tables Vol C Tables 4.2.6.8 and 6.1.1.4'
B B 0.0013 0.0007 'International Tables Vol C Tables 4.2.6.8 and 6.1.1.4'

loop_
_geom_angle_atom_site_label_1
_geom_angle_atom_site_label_2
_geom_angle_atom_site_label_3
_geom_angle
_geom_angle_site_symmetry_1
_geom_angle_site_symmetry_3
_geom_angle_publ_flag
N7 Pd1 N6 91.3(2) . . ?
N7 Pd1 N8 89.7(2) . . ?
N6 Pd1 N8 177.2(2) . . ?
N7 Pd1 N5 179.4(2) . . ?
N6 Pd1 N5 88.7(2) . . ?
N8 Pd1 N5 90.2(2) . . ?
C4 N1 C1 110.6(6) . . ?
C2 C1 N1 106.0(7) . . ?
C2 C1 C83 131.8(7) . . ?
N1 C1 C83 121.5(6) . . ?
C17 O1 C20 117.8(6) . . ?
C1 C2 C3 108.0(7) . . ?
C27 N2 C30 109.2(6) . . ?
C43 O2 C46 120.0(6) . . ?
C4 C3 C2 108.9(7) . . ?
C53 N3 C56 110.4(6) . . ?
C3 C4 N1 106.6(6) . . ?
C3 C4 C5 130.8(7) . . ?
N1 C4 C5 122.6(6) . . ?
C79 N4 C82 109.7(6) . . ?
C24 N5 C25 119.2(5) . . ?
C24 N5 Pd1 120.3(4) . . ?
C25 N5 Pd1 120.3(4) . . ?
C4 C5 C26 108.5(6) . . ?
C4 C5 C27 110.3(5) . . ?
C26 C5 C27 108.6(6) . . ?
C4 C5 C6 111.5(6) . . ?
C26 C5 C6 109.2(6) . . ?
C27 C5 C6 108.6(6) . . ?
C50 N6 C51 119.6(6) . . ?
C50 N6 Pd1 122.8(5) . . ?
C51 N6 Pd1 117.3(4) . . ?
C11 C6 C7 118.3(7) . . ?
C11 C6 C5 119.3(7) . . ?
C7 C6 C5 122.3(7) . . ?
C8 C7 C6 120.6(8) . . ?
C77 N7 C76 118.6(6) . . ?
C77 N7 Pd1 120.1(4) . . ?
C76 N7 Pd1 121.4(4) . . ?
C7 C8 C9 121.1(8) . . ?
C1A3 N8 C1A2 124.3(16) . . ?
C102 N8 C103 117.0(10) . . ?
C1A3 N8 Pd1 125.8(12) . . ?
C102 N8 Pd1 128.2(7) . . ?
C1A2 N8 Pd1 107.9(11) . . ?
C103 N8 Pd1 114.4(7) . . ?
C10 C9 C8 118.4(8) . . ?
C10 C9 C12 120.7(8) . . ?
C8 C9 C12 120.7(8) . . ?
C9 C10 C11 120.9(8) . . ?
C6 C11 C10 120.5(7) . . ?
C13 C12 C9 174.6(13) . . ?
C12 C13 C14 176.9(11) . . ?
C19' C14 C15 118.5(10) . . ?
C19' C14 C13 111.2(11) . . ?
C15 C14 C13 121.3(9) . . ?
C15 C14 C19 113.2(8) . . ?
C13 C14 C19 124.3(9) . . ?
C14 C15 C16 121.1(7) . . ?
C17 C16 C15 120.3(7) . . ?
C18 C17 C16 121.8(8) . . ?
C18 C17 O1 117.8(8) . . ?
C16 C17 O1 117.0(7) . . ?
C16 C17 C18' 112.1(9) . . ?
O1 C17 C18' 127.7(9) . . ?
O1 C20 C21 110.6(6) . . ?
C25 C21 C22 117.6(6) . . ?
C25 C21 C20 120.9(6) . . ?
C22 C21 C20 121.3(6) . . ?
C23 C22 C21 120.1(6) . . ?
C22 C23 C24 119.5(6) . . ?
N5 C24 C23 121.4(6) . . ?
N5 C25 C21 122.1(6) . . ?
C28 C27 N2 109.1(6) . . ?
C28 C27 C5 130.1(7) . . ?
N2 C27 C5 120.8(6) . . ?
C27 C28 C29 106.3(7) . . ?
C30 C29 C28 107.7(7) . . ?
C29 C30 N2 107.8(7) . . ?
C29 C30 C31 129.9(7) . . ?
N2 C30 C31 122.3(7) . . ?
C53 C31 C32 111.3(7) . . ?
C53 C31 C52 109.0(6) . . ?
C32 C31 C52 106.9(6) . . ?
C53 C31 C30 109.8(6) . . ?
C32 C31 C30 111.1(6) . . ?
C52 C31 C30 108.5(7) . . ?
C37 C32 C33 117.2(7) . . ?
C37 C32 C31 120.7(7) . . ?
C33 C32 C31 121.6(8) . . ?
C34 C33 C32 121.3(8) . . ?
C35 C34 C33 121.5(8) . . ?
C34 C35 C36 117.6(8) . . ?
C34 C35 C38 123.0(8) . . ?
C36 C35 C38 119.3(8) . . ?
C37 C36 C35 121.2(9) . . ?
C36 C37 C32 121.1(8) . . ?
C39 C38 C35 178.3(10) . . ?
C38 C39 C40 176.7(10) . . ?
C41 C40 C45 116.6(7) . . ?
C41 C40 C39 122.3(7) . . ?
C45 C40 C39 121.1(8) . . ?
C40 C41 C42 121.5(7) . . ?
C43 C42 C41 119.8(7) . . ?
C42 C43 C44 119.4(8) . . ?
C42 C43 O2 125.8(7) . . ?
C44 C43 O2 114.6(7) . . ?
C45 C44 C43 120.9(9) . . ?
C44 C45 C40 121.7(9) . . ?
O2 C46 C47 109.0(6) . . ?
C48 C47 C51 118.6(6) . . ?
C48 C47 C46 121.9(6) . . ?
C51 C47 C46 119.5(6) . . ?
C47 C48 C49 119.6(6) . . ?
C48 C49 C50 118.8(6) . . ?
N6 C50 C49 121.6(6) . . ?
N6 C51 C47 121.7(6) . . ?
N3 C53 C54 107.3(7) . . ?
N3 C53 C31 121.8(6) . . ?
C54 C53 C31 130.7(8) . . ?
C53 C54 C55 107.7(8) . . ?
C56 C55 C54 108.5(7) . . ?
C55 C56 N3 106.0(8) . . ?
C55 C56 C57 131.6(7) . . ?
N3 C56 C57 122.4(7) . . ?
C58' C57 C56 103.9(8) . . ?
C58' C57 C79 117.0(8) . . ?
C56 C57 C79 110.8(6) . . ?
C58' C57 C78 106.9(9) . . ?
C56 C57 C78 109.5(7) . . ?
C79 C57 C78 108.4(6) . . ?
C56 C57 C58 116.1(7) . . ?
C79 C57 C58 104.6(8) . . ?
C78 C57 C58 107.1(9) . . ?
O3' C72 C73 103.4(6) . . ?
C73 C72 O3 111.4(7) . . ?
C77 C73 C74 117.6(6) . . ?
C77 C73 C72 121.5(6) . . ?
C74 C73 C72 120.9(6) . . ?
C73 C74 C75 119.5(6) . . ?
C76 C75 C74 119.5(6) . . ?
N7 C76 C75 121.5(6) . . ?
N7 C77 C73 123.4(6) . . ?
N4 C79 C80 106.4(6) . . ?
N4 C79 C57 122.4(6) . . ?
C80 C79 C57 131.2(6) . . ?
C79 C80 C81 108.5(7) . . ?
C82 C81 C80 108.1(7) . . ?
C81 C82 N4 107.2(7) . . ?
C81 C82 C83 131.0(7) . . ?
N4 C82 C83 121.6(6) . . ?
C1 C83 C82 114.3(7) . . ?
C1 C83 C84 108.4(6) . . ?
C82 C83 C84 110.4(6) . . ?
C1 C83 C104 108.3(7) . . ?
C82 C83 C104 107.1(6) . . ?
C84 C83 C104 108.1(7) . . ?
C85 C84 C89 118.4(8) . . ?
C85 C84 C83 122.8(7) . . ?
C89 C84 C83 118.8(7) . . ?
C84 C85 C86 121.6(8) . . ?
C85 C86 C87 119.5(8) . . ?
C88 C87 C86 119.5(8) . . ?
C88 C87 C90 120.1(8) . . ?
C86 C87 C90 120.2(9) . . ?
C87 C88 C89 120.7(8) . . ?
C88 C89 C84 120.1(8) . . ?
C91 C90 C87 172.6(14) . . ?
C91' C90 C87 163.1(14) . . ?
C69 O3 C72 117.6(9) . . ?
C17 C18 C19 117.6(11) . . ?
C18 C19 C14 121.5(10) . . ?
C63 C58 C59 119.2(8) . . ?
C63 C58 C57 122.6(8) . . ?
C59 C58 C57 117.9(9) . . ?
C58 C59 C60 120.6(8) . . ?
C59 C60 C61 120.1(7) . . ?
C60 C61 C62 119.0(7) . . ?
C60 C61 C64 120.3(10) . . ?
C62 C61 C64 120.7(10) . . ?
C61 C62 C63 120.7(7) . . ?
C58 C63 C62 119.9(8) . . ?
C65 C64 C61 177.1(16) . . ?
C64 C65 C66 170.0(17) . . ?
C71 C66 C67 116.8(10) . . ?
C71 C66 C65 122.3(11) . . ?
C67 C66 C65 120.8(10) . . ?
C68 C67 C66 121.6(11) . . ?
C67 C68 C69 119.6(11) . . ?
C70 C69 O3 127.4(10) . . ?
C70 C69 C68 117.8(10) . . ?
O3 C69 C68 114.6(10) . . ?
C69 C70 C71 121.5(10) . . ?
C66 C71 C70 121.8(11) . . ?
C95 O4 C98 117.6(11) . . ?
C90 C91 C92 158.8(18) . . ?
C97 C92 C93 119.0(12) . . ?
C97 C92 C91 124.4(15) . . ?
C93 C92 C91 116.7(13) . . ?
C94 C93 C92 118.6(14) . . ?
C93 C94 C95 121.7(15) . . ?
C96 C95 O4 124.7(12) . . ?
C96 C95 C94 118.4(13) . . ?
O4 C95 C94 116.8(13) . . ?
C97 C96 C95 120.0(13) . . ?
C92 C97 C96 122.2(13) . . ?
O4 C98 C99 110.3(11) . . ?
C100 C99 C103 117.8(12) . . ?
C100 C99 C98 123.3(11) . . ?
C103 C99 C98 118.7(12) . . ?
C101 C100 C99 120.1(12) . . ?
C100 C101 C102 120.5(13) . . ?
N8 C102 C101 121.1(13) . . ?
C99 C103 N8 123.1(13) . . ?
C69' O3' C72 116.0(9) . . ?
C19' C18' C17 117.6(15) . . ?
C14 C19' C18' 118.0(18) . . ?
C59' C58' C63' 120.0 . . ?
C59' C58' C57 122.6(8) . . ?
C63' C58' C57 117.4(8) . . ?
C58' C59' C60' 120.0 . . ?
C59' C60' C61' 120.0 . . ?
C62' C61' C60' 120.0 . . ?
C62' C61' C64' 119.8(10) . . ?
C60' C61' C64' 120.1(10) . . ?
C61' C62' C63' 120.0 . . ?
C62' C63' C58' 120.0 . . ?
C65' C64' C61' 174.5(17) . . ?
C64' C65' C66' 173.5(19) . . ?
C71' C66' C67' 116.8(10) . . ?
C71' C66' C65' 122.4(11) . . ?
C67' C66' C65' 120.6(11) . . ?
C68' C67' C66' 121.7(11) . . ?
C67' C68' C69' 119.5(11) . . ?
C70' C69' O3' 129.1(11) . . ?
C70' C69' C68' 117.8(10) . . ?
O3' C69' C68' 112.9(11) . . ?
C69' C70' C71' 121.9(10) . . ?
C66' C71' C70' 121.5(11) . . ?
C95' O4' C98' 117.5(17) . . ?
C90 C91' C92' 176(2) . . ?
C93' C92' C97' 120.0 . . ?
C93' C92' C91' 119.1(12) . . ?
C97' C92' C91' 120.8(12) . . ?
C92' C93' C94' 120.0 . . ?
C95' C94' C93' 120.0 . . ?
C94' C95' C96' 120.0 . . ?
C94' C95' O4' 125.8(12) . . ?
C96' C95' O4' 114.2(12) . . ?
C97' C96' C95' 120.0 . . ?
C96' C97' C92' 120.0 . . ?
O4' C98' C99' 107.3(16) . . ?
C1A0 C99' C1A3 117.9(19) . . ?
C1A0 C99' C98' 121.3(18) . . ?
C1A3 C99' C98' 120.6(18) . . ?
C99' C1A0 C1A1 121(2) . . ?
C1A0 C1A1 C1A2 120(2) . . ?
N8 C1A2 C1A1 112(2) . . ?
N8 C1A3 C99' 123(2) . . ?
O1A C1A N1A 131(2) . . ?
C1A N1A C2A 113.7(14) . . ?
C3A C2A N1A 106.5(11) . . ?
C2A C3A C4A 113.9(10) . . ?
C5A C4A C3A 111.0(9) . . ?
C4A C5A C6A 112.8(9) . . ?
N2A C6A C5A 110.7(10) . . ?
C7A N2A C6A 123.7(11) . . ?
O2A C7A N2A 122.5(14) . . ?
O1A C1A' N1A' 123.3(15) . . ?
C1A' N1A' C2A' 99.1(10) . . ?
C3A' C2A' N1A' 89.0(10) . . ?
C2A' C3A' C4A' 113.3(13) . . ?
C5A' C4A' C3A' 107.6(12) . . ?
C4A' C5A' C6A' 109.7(11) . . ?
N2A' C6A' C5A' 108.6(12) . . ?
C7A' N2A' C6A' 123.4(13) . . ?
O2A C7A' N2A' 118.0(16) . . ?
F4A B1A F1A 113.2(6) . . ?
F4A B1A F2A 111.2(6) . . ?
F1A B1A F2A 110.4(7) . . ?
F4A B1A F3A 108.0(7) . . ?
F1A B1A F3A 109.4(7) . . ?
F2A B1A F3A 104.3(6) . . ?
F5A B2A F8A 109.2(9) . . ?
F5A B2A F6A 111.6(9) . . ?
F8A B2A F6A 111.1(9) . . ?
F5A B2A F7A 109.0(9) . . ?
F8A B2A F7A 108.5(9) . . ?
F6A B2A F7A 107.3(10) . . ?
F5A' B2A' F8A' 109.8(10) . . ?
F5A' B2A' F6A' 112.1(10) . . ?
F8A' B2A' F6A' 110.7(10) . . ?
F5A' B2A' F7A' 109.8(10) . . ?
F8A' B2A' F7A' 109.0(10) . . ?
F6A' B2A' F7A' 105.4(10) . . ?
C2S C1S C6S 120.0 . . ?
C2S C1S Cl1S 117.7(6) . . ?
C6S C1S Cl1S 122.2(6) . . ?
C3S C2S C1S 120.0 . . ?
C2S C3S C4S 120.0 . . ?
C3S C4S C5S 120.0 . . ?
C6S C5S C4S 120.0 . . ?
C5S C6S C1S 120.0 . . ?
C5S C6S Cl2S 119.3(6) . . ?
C1S C6S Cl2S 120.7(6) . . ?
C2L C1L C6L 120.0 . . ?
C2L C1L Cl1L 118.0(6) . . ?
C6L C1L Cl1L 121.9(6) . . ?
C3L C2L C1L 120.0 . . ?
C2L C3L C4L 120.0 . . ?
C5L C4L C3L 120.0 . . ?
C4L C5L C6L 120.0 . . ?
C5L C6L C1L 120.0 . . ?
C5L C6L Cl2L 119.0(6) . . ?
C1L C6L Cl2L 121.0(6) . . ?
C2M C1M C6M 120.0 . . ?
C2M C1M Cl1M 118.2(6) . . ?
C6M C1M Cl1M 121.8(6) . . ?
C3M C2M C1M 120.0 . . ?
C2M C3M C4M 120.0 . . ?
C5M C4M C3M 120.0 . . ?
C6M C5M C4M 120.0 . . ?
C5M C6M C1M 120.0 . . ?
C5M C6M Cl2M 119.4(6) . . ?
C1M C6M Cl2M 120.6(6) . . ?
C6T C1T C2T 119.6(6) . . ?
C6T C1T Cl1T 123.3(6) . . ?
C2T C1T Cl1T 116.7(6) . . ?
C3T C2T C1T 120.8(6) . . ?
C2T C3T C4T 118.8(6) . . ?
C5T C4T C3T 120.8(7) . . ?
C4T C5T C6T 119.5(6) . . ?
C1T C6T C5T 119.6(6) . . ?
C1T C6T Cl2T 120.8(6) . . ?
C5T C6T Cl2T 119.6(6) . . ?
C2U C1U C6U 119.4(6) . . ?
C2U C1U Cl1U 118.5(7) . . ?
C6U C1U Cl1U 122.0(7) . . ?
C1U C2U C3U 119.4(8) . . ?
C2U C3U C4U 118.9(8) . . ?
C5U C4U C3U 119.0(7) . . ?
C4U C5U C6U 119.8(7) . . ?
C1U C6U C5U 120.0(6) . . ?
C1U C6U Cl2U 120.4(7) . . ?
C5U C6U Cl2U 119.4(8) . . ?
C2Z C1Z C6Z 120.0 . . ?
C2Z C1Z Cl1Z 118.4(5) . . ?
C6Z C1Z Cl1Z 121.0(5) . . ?
C1Z C2Z C3Z 120.0 . . ?
C2Z C3Z C4Z 120.0 . . ?
C5Z C4Z C3Z 120.0 . . ?
C4Z C5Z C6Z 120.0 . . ?
C5Z C6Z C1Z 120.0 . . ?
C5Z C6Z Cl2Z 119.7(6) . . ?
C1Z C6Z Cl2Z 120.3(6) . . ?
C6N C1N C2N 119.1(6) . . ?
C6N C1N Cl1N 122.4(7) . . ?
C2N C1N Cl1N 118.4(7) . . ?
C3N C2N C1N 120.5(7) . . ?
C2N C3N C4N 120.2(7) . . ?
C5N C4N C3N 119.6(7) . . ?
C4N C5N C6N 119.9(7) . . ?
C1N C6N C5N 120.6(6) . . ?
C1N C6N Cl2N 120.3(7) . . ?
C5N C6N Cl2N 119.1(7) . . ?
C2W C1W C6W 118.4(9) . . ?
C2W C1W Cl1W 118.7(9) . . ?
C6W C1W Cl1W 119.2(8) . . ?
C3W C2W C1W 119.9(7) . . ?
C2W C3W C4W 120.3(7) . . ?
C3W C4W C5W 119.7(7) . . ?
C6W C5W C4W 119.3(8) . . ?
C5W C6W C1W 120.1(6) . . ?
C5W C6W Cl2W 120.9(9) . . ?
C1W C6W Cl2W 118.6(8) . . ?
C2Y C1Y C6Y 120.0 . . ?
C2Y C1Y Cl1Y 118.5(7) . . ?
C6Y C1Y Cl1Y 120.3(7) . . ?
C3Y C2Y C1Y 120.0 . . ?
C2Y C3Y C4Y 120.0 . . ?
C5Y C4Y C3Y 120.0 . . ?
C4Y C5Y C6Y 120.0 . . ?
C5Y C6Y C1Y 120.0 . . ?
C5Y C6Y Cl2Y 120.1(6) . . ?
C1Y C6Y Cl2Y 119.7(6) . . ?
C6F C1F C2F 119.4(5) . . ?
C6F C1F Cl1F 121.7(5) . . ?
C2F C1F Cl1F 118.8(6) . . ?
C3F C2F C1F 119.9(6) . . ?
C2F C3F C4F 119.6(7) . . ?
C5F C4F C3F 119.2(7) . . ?
C4F C5F C6F 119.2(7) . . ?
C1F C6F C5F 120.4(5) . . ?
C1F C6F Cl2F 120.6(6) . . ?
C5F C6F Cl2F 118.8(6) . . ?
C2Q C1Q C6Q 119.1(8) . . ?
C2Q C1Q Cl1Q 118.0(10) . . ?
C6Q C1Q Cl1Q 120.8(10) . . ?
C3Q C2Q C1Q 119.8(10) . . ?
C2Q C3Q C4Q 119.4(9) . . ?
C5Q C4Q C3Q 119.4(8) . . ?
C4Q C5Q C6Q 119.3(10) . . ?
C1Q C6Q C5Q 119.5(9) . . ?
C1Q C6Q Cl2Q 119.6(9) . . ?
C5Q C6Q Cl2Q 119.2(10) . . ?
C6R C1R C2R 119.7(6) . . ?
C6R C1R Cl1R 122.4(7) . . ?
C2R C1R Cl1R 117.6(7) . . ?
C3R C2R C1R 120.5(7) . . ?
C2R C3R C4R 119.7(7) . . ?
C3R C4R C5R 119.9(7) . . ?
C4R C5R C6R 120.3(7) . . ?
C1R C6R C5R 119.7(6) . . ?
C1R C6R Cl2R 121.3(7) . . ?
C5R C6R Cl2R 118.9(7) . . ?
C2O C1O C6O 120.0 . . ?
C2O C1O Cl1O 118.6(6) . . ?
C6O C1O Cl1O 121.4(6) . . ?
C3O C2O C1O 120.0 . . ?
C2O C3O C4O 120.0 . . ?
C3O C4O C5O 120.0 . . ?
C4O C5O C6O 120.0 . . ?
C5O C6O C1O 120.0 . . ?
C5O C6O Cl2O 120.1(7) . . ?
C1O C6O Cl2O 119.9(7) . . ?
C2K C1K C6K 120.0 . . ?
C2K C1K Cl1K 117(3) . . ?
C6K C1K Cl1K 122(3) . . ?
C3K C2K C1K 120.0 . . ?
C2K C3K C4K 120.0 . . ?
C5K C4K C3K 120.0 . . ?
C4K C5K C6K 120.0 . . ?
C5K C6K C1K 120.0 . . ?
C5K C6K Cl2K 122(3) . . ?
C1K C6K Cl2K 118(3) . . ?

loop_
_geom_bond_atom_site_label_1
_geom_bond_atom_site_label_2
_geom_bond_distance
_geom_bond_site_symmetry_2
_geom_bond_publ_flag
Pd1 N7 2.018(5) . ?
Pd1 N6 2.031(5) . ?
Pd1 N8 2.032(5) . ?
Pd1 N5 2.034(5) . ?
N1 C4 1.364(9) . ?
N1 C1 1.375(9) . ?
C1 C2 1.373(11) . ?
C1 C83 1.494(11) . ?
O1 C17 1.377(8) . ?
O1 C20 1.436(9) . ?
C2 C3 1.388(12) . ?
N2 C27 1.363(9) . ?
N2 C30 1.369(9) . ?
O2 C43 1.390(9) . ?
O2 C46 1.415(10) . ?
C3 C4 1.354(11) . ?
N3 C53 1.356(10) . ?
N3 C56 1.397(9) . ?
C4 C5 1.519(10) . ?
N4 C79 1.372(9) . ?
N4 C82 1.391(9) . ?
N5 C24 1.338(8) . ?
N5 C25 1.347(8) . ?
C5 C26 1.520(11) . ?
C5 C27 1.543(10) . ?
C5 C6 1.545(11) . ?
N6 C50 1.317(8) . ?
N6 C51 1.340(8) . ?
C6 C11 1.390(11) . ?
C6 C7 1.408(11) . ?
C7 C8 1.376(12) . ?
N7 C77 1.339(9) . ?
N7 C76 1.355(8) . ?
C8 C9 1.392(12) . ?
N8 C1A3 1.22(3) . ?
N8 C102 1.318(19) . ?
N8 C1A2 1.40(3) . ?
N8 C103 1.405(16) . ?
C9 C10 1.387(12) . ?
C9 C12 1.433(12) . ?
C10 C11 1.395(12) . ?
C12 C13 1.181(13) . ?
C13 C14 1.449(13) . ?
C14 C19' 1.24(2) . ?
C14 C15 1.345(11) . ?
C14 C19 1.519(16) . ?
C15 C16 1.387(10) . ?
C16 C17 1.368(10) . ?
C17 C18 1.302(14) . ?
C17 C18' 1.53(2) . ?
C20 C21 1.489(10) . ?
C21 C25 1.390(9) . ?
C21 C22 1.395(9) . ?
C22 C23 1.356(10) . ?
C23 C24 1.390(9) . ?
C27 C28 1.352(10) . ?
C28 C29 1.436(11) . ?
C29 C30 1.358(11) . ?
C30 C31 1.540(11) . ?
C31 C53 1.515(11) . ?
C31 C32 1.520(11) . ?
C31 C52 1.531(11) . ?
C32 C37 1.390(12) . ?
C32 C33 1.407(11) . ?
C33 C34 1.384(12) . ?
C34 C35 1.376(12) . ?
C35 C36 1.404(12) . ?
C35 C38 1.450(12) . ?
C36 C37 1.388(12) . ?
C38 C39 1.191(11) . ?
C39 C40 1.442(11) . ?
C40 C41 1.379(11) . ?
C40 C45 1.397(13) . ?
C41 C42 1.395(10) . ?
C42 C43 1.357(10) . ?
C43 C44 1.377(13) . ?
C44 C45 1.349(14) . ?
C46 C47 1.515(10) . ?
C47 C48 1.365(9) . ?
C47 C51 1.393(10) . ?
C48 C49 1.373(10) . ?
C49 C50 1.400(10) . ?
C53 C54 1.365(10) . ?
C54 C55 1.416(13) . ?
C55 C56 1.358(12) . ?
C56 C57 1.495(13) . ?
C57 C58' 1.488(10) . ?
C57 C79 1.523(11) . ?
C57 C78 1.557(9) . ?
C57 C58 1.653(13) . ?
C72 O3' 1.412(12) . ?
C72 C73 1.482(10) . ?
C72 O3 1.507(12) . ?
C73 C77 1.378(9) . ?
C73 C74 1.384(9) . ?
C74 C75 1.394(10) . ?
C75 C76 1.363(10) . ?
C79 C80 1.378(10) . ?
C80 C81 1.399(11) . ?
C81 C82 1.356(10) . ?
C82 C83 1.523(11) . ?
C83 C84 1.542(12) . ?
C83 C104 1.558(10) . ?
C84 C85 1.376(11) . ?
C84 C89 1.398(11) . ?
C85 C86 1.384(12) . ?
C86 C87 1.400(12) . ?
C87 C88 1.368(12) . ?
C87 C90 1.443(12) . ?
C88 C89 1.395(12) . ?
C90 C91 1.115(11) . ?
C90 C91' 1.265(12) . ?
O3 C69 1.369(14) . ?
C18 C19 1.371(17) . ?
C58 C63 1.388(7) . ?
C58 C59 1.388(6) . ?
C59 C60 1.390(6) . ?
C60 C61 1.390(6) . ?
C61 C62 1.390(6) . ?
C61 C64 1.449(12) . ?
C62 C63 1.391(6) . ?
C64 C65 1.220(14) . ?
C65 C66 1.425(14) . ?
C66 C71 1.345(15) . ?
C66 C67 1.406(15) . ?
C67 C68 1.354(14) . ?
C68 C69 1.430(14) . ?
C69 C70 1.318(14) . ?
C70 C71 1.399(12) . ?
O4 C95 1.365(15) . ?
O4 C98 1.430(16) . ?
C91 C92 1.450(12) . ?
C92 C97 1.343(19) . ?
C92 C93 1.41(2) . ?
C93 C94 1.34(2) . ?
C94 C95 1.398(19) . ?
C95 C96 1.364(19) . ?
C96 C97 1.357(18) . ?
C98 C99 1.499(19) . ?
C99 C100 1.375(18) . ?
C99 C103 1.389(19) . ?
C100 C101 1.35(2) . ?
C101 C102 1.43(2) . ?
O3' C69' 1.360(14) . ?
C18' C19' 1.45(3) . ?
C58' C59' 1.3900 . ?
C58' C63' 1.3900 . ?
C59' C60' 1.3900 . ?
C60' C61' 1.3900 . ?
C61' C62' 1.3900 . ?
C61' C64' 1.450(11) . ?
C62' C63' 1.3900 . ?
C64' C65' 1.220(14) . ?
C65' C66' 1.424(14) . ?
C66' C71' 1.346(15) . ?
C66' C67' 1.406(15) . ?
C67' C68' 1.351(15) . ?
C68' C69' 1.430(15) . ?
C69' C70' 1.318(14) . ?
C70' C71' 1.398(12) . ?
O4' C95' 1.402(19) . ?
O4' C98' 1.42(3) . ?
C91' C92' 1.567(11) . ?
C92' C93' 1.3900 . ?
C92' C97' 1.3900 . ?
C93' C94' 1.3900 . ?
C94' C95' 1.3900 . ?
C95' C96' 1.3900 . ?
C96' C97' 1.3900 . ?
C98' C99' 1.54(2) . ?
C99' C1A0 1.30(3) . ?
C99' C1A3 1.41(3) . ?
C1A0 C1A1 1.37(3) . ?
C1A1 C1A2 1.46(3) . ?
O1A C1A' 1.230(11) . ?
O1A C1A 1.263(12) . ?
O2A C7A 1.227(11) . ?
O2A C7A' 1.232(12) . ?
C1A N1A 1.339(10) . ?
N1A C2A 1.544(10) . ?
C2A C3A 1.533(7) . ?
C3A C4A 1.543(7) . ?
C4A C5A 1.534(7) . ?
C5A C6A 1.535(7) . ?
C6A N2A 1.465(13) . ?
N2A C7A 1.337(15) . ?
C1A' N1A' 1.343(10) . ?
N1A' C2A' 1.577(10) . ?
C2A' C3A' 1.513(14) . ?
C3A' C4A' 1.533(13) . ?
C4A' C5A' 1.529(14) . ?
C5A' C6A' 1.534(13) . ?
C6A' N2A' 1.473(15) . ?
N2A' C7A' 1.322(17) . ?
B1A F4A 1.360(9) . ?
B1A F1A 1.366(8) . ?
B1A F2A 1.372(9) . ?
B1A F3A 1.404(9) . ?
B2A F5A 1.362(10) . ?
B2A F8A 1.362(10) . ?
B2A F6A 1.366(10) . ?
B2A F7A 1.397(11) . ?
B2A' F5A' 1.362(10) . ?
B2A' F8A' 1.364(10) . ?
B2A' F6A' 1.369(10) . ?
B2A' F7A' 1.396(10) . ?
Cl1S C1S 1.715(7) . ?
Cl2S C6S 1.711(7) . ?
C1S C2S 1.3900 . ?
C1S C6S 1.3900 . ?
C2S C3S 1.3900 . ?
C3S C4S 1.3900 . ?
C4S C5S 1.3900 . ?
C5S C6S 1.3900 . ?
Cl1L C1L 1.716(7) . ?
Cl2L C6L 1.705(7) . ?
C1L C2L 1.3900 . ?
C1L C6L 1.3900 . ?
C2L C3L 1.3900 . ?
C3L C4L 1.3900 . ?
C4L C5L 1.3900 . ?
C5L C6L 1.3900 . ?
Cl1M C1M 1.717(7) . ?
Cl2M C6M 1.705(7) . ?
C1M C2M 1.3900 . ?
C1M C6M 1.3900 . ?
C2M C3M 1.3900 . ?
C3M C4M 1.3900 . ?
C4M C5M 1.3900 . ?
C5M C6M 1.3900 . ?
Cl1T C1T 1.716(7) . ?
Cl2T C6T 1.707(7) . ?
C1T C6T 1.386(5) . ?
C1T C2T 1.393(5) . ?
C2T C3T 1.379(5) . ?
C3T C4T 1.394(5) . ?
C4T C5T 1.385(5) . ?
C5T C6T 1.394(5) . ?
Cl1U C1U 1.714(7) . ?
Cl2U C6U 1.706(7) . ?
C1U C2U 1.388(5) . ?
C1U C6U 1.389(5) . ?
C2U C3U 1.389(5) . ?
C3U C4U 1.390(5) . ?
C4U C5U 1.388(5) . ?
C5U C6U 1.394(5) . ?
Cl1Z C1Z 1.717(6) . ?
Cl2Z C6Z 1.706(7) . ?
C1Z C2Z 1.3900 . ?
C1Z C6Z 1.3900 . ?
C2Z C3Z 1.3900 . ?
C3Z C4Z 1.3900 . ?
C4Z C5Z 1.3900 . ?
C5Z C6Z 1.3900 . ?
Cl1N C1N 1.717(7) . ?
Cl2N C6N 1.704(7) . ?
C1N C6N 1.388(5) . ?
C1N C2N 1.390(5) . ?
C2N C3N 1.386(5) . ?
C3N C4N 1.390(5) . ?
C4N C5N 1.388(5) . ?
C5N C6N 1.392(5) . ?
Cl1W C1W 1.721(7) . ?
Cl2W C6W 1.705(7) . ?
C1W C2W 1.390(5) . ?
C1W C6W 1.395(5) . ?
C2W C3W 1.389(5) . ?
C3W C4W 1.390(5) . ?
C4W C5W 1.391(5) . ?
C5W C6W 1.389(5) . ?
Cl1Y C1Y 1.716(7) . ?
Cl2Y C6Y 1.708(7) . ?
C1Y C2Y 1.3900 . ?
C1Y C6Y 1.3900 . ?
C2Y C3Y 1.3900 . ?
C3Y C4Y 1.3900 . ?
C4Y C5Y 1.3900 . ?
C5Y C6Y 1.3900 . ?
Cl1F C1F 1.717(7) . ?
Cl2F C6F 1.702(7) . ?
C1F C6F 1.391(5) . ?
C1F C2F 1.391(5) . ?
C2F C3F 1.389(5) . ?
C3F C4F 1.391(5) . ?
C4F C5F 1.390(5) . ?
C5F C6F 1.392(5) . ?
Cl1Q C1Q 1.718(7) . ?
Cl2Q C6Q 1.707(8) . ?
C1Q C2Q 1.391(5) . ?
C1Q C6Q 1.393(5) . ?
C2Q C3Q 1.389(5) . ?
C3Q C4Q 1.392(5) . ?
C4Q C5Q 1.390(6) . ?
C5Q C6Q 1.393(6) . ?
Cl1R C1R 1.718(7) . ?
Cl2R C6R 1.708(7) . ?
C1R C6R 1.389(5) . ?
C1R C2R 1.390(5) . ?
C2R C3R 1.387(5) . ?
C3R C4R 1.388(5) . ?
C4R C5R 1.390(5) . ?
C5R C6R 1.393(5) . ?
Cl1O C1O 1.716(7) . ?
Cl2O C6O 1.707(7) . ?
C1O C2O 1.3900 . ?
C1O C6O 1.3900 . ?
C2O C3O 1.3900 . ?
C3O C4O 1.3900 . ?
C4O C5O 1.3900 . ?
C5O C6O 1.3900 . ?
Cl1K C1K 1.78(5) . ?
Cl2K C6K 1.67(4) . ?
C1K C2K 1.3900 . ?
C1K C6K 1.3900 . ?
C2K C3K 1.3900 . ?
C3K C4K 1.3900 . ?
C4K C5K 1.3900 . ?
C5K C6K 1.3900 . ?

loop_
_geom_torsion_atom_site_label_1
_geom_torsion_atom_site_label_2
_geom_torsion_atom_site_label_3
_geom_torsion_atom_site_label_4
_geom_torsion
_geom_torsion_site_symmetry_1
_geom_torsion_site_symmetry_2
_geom_torsion_site_symmetry_3
_geom_torsion_site_symmetry_4
_geom_torsion_publ_flag
C4 N1 C1 C2 -1.5(9) . . . . ?
C4 N1 C1 C83 169.6(7) . . . . ?
N1 C1 C2 C3 1.7(9) . . . . ?
C83 C1 C2 C3 -168.1(8) . . . . ?
C1 C2 C3 C4 -1.3(10) . . . . ?
C2 C3 C4 N1 0.4(9) . . . . ?
C2 C3 C4 C5 179.7(8) . . . . ?
C1 N1 C4 C3 0.7(8) . . . . ?
C1 N1 C4 C5 -178.7(6) . . . . ?
C3 C4 C5 C26 3.9(11) . . . . ?
N1 C4 C5 C26 -176.9(7) . . . . ?
C3 C4 C5 C27 122.8(8) . . . . ?
N1 C4 C5 C27 -57.9(9) . . . . ?
C3 C4 C5 C6 -116.4(9) . . . . ?
N1 C4 C5 C6 62.8(8) . . . . ?
C4 C5 C6 C11 -165.7(7) . . . . ?
C26 C5 C6 C11 74.4(9) . . . . ?
C27 C5 C6 C11 -43.9(9) . . . . ?
C4 C5 C6 C7 19.5(10) . . . . ?
C26 C5 C6 C7 -100.4(8) . . . . ?
C27 C5 C6 C7 141.2(7) . . . . ?
C11 C6 C7 C8 1.6(12) . . . . ?
C5 C6 C7 C8 176.4(7) . . . . ?
C6 C7 C8 C9 1.0(13) . . . . ?
C7 C8 C9 C10 -3.1(13) . . . . ?
C7 C8 C9 C12 -178.1(8) . . . . ?
C8 C9 C10 C11 2.7(14) . . . . ?
C12 C9 C10 C11 177.7(9) . . . . ?
C7 C6 C11 C10 -2.0(12) . . . . ?
C5 C6 C11 C10 -177.0(7) . . . . ?
C9 C10 C11 C6 -0.1(13) . . . . ?
C19' C14 C15 C16 32.8(18) . . . . ?
C13 C14 C15 C16 177.2(9) . . . . ?
C19 C14 C15 C16 -14.8(13) . . . . ?
C14 C15 C16 C17 -0.6(12) . . . . ?
C15 C16 C17 C18 19.4(13) . . . . ?
C15 C16 C17 O1 178.2(6) . . . . ?
C15 C16 C17 C18' -20.4(13) . . . . ?
C20 O1 C17 C18 -46.0(11) . . . . ?
C20 O1 C17 C16 154.3(7) . . . . ?
C20 O1 C17 C18' -3.8(14) . . . . ?
C17 O1 C20 C21 133.4(7) . . . . ?
O1 C20 C21 C25 -40.8(10) . . . . ?
O1 C20 C21 C22 144.8(7) . . . . ?
C25 C21 C22 C23 3.0(10) . . . . ?
C20 C21 C22 C23 177.6(7) . . . . ?
C21 C22 C23 C24 -2.1(10) . . . . ?
C25 N5 C24 C23 -0.5(10) . . . . ?
Pd1 N5 C24 C23 -175.4(5) . . . . ?
C22 C23 C24 N5 0.8(10) . . . . ?
C24 N5 C25 C21 1.4(9) . . . . ?
Pd1 N5 C25 C21 176.4(5) . . . . ?
C22 C21 C25 N5 -2.7(10) . . . . ?
C20 C21 C25 N5 -177.4(7) . . . . ?
C30 N2 C27 C28 -2.9(7) . . . . ?
C30 N2 C27 C5 174.8(6) . . . . ?
C4 C5 C27 C28 -104.4(8) . . . . ?
C26 C5 C27 C28 14.4(10) . . . . ?
C6 C5 C27 C28 133.1(8) . . . . ?
C4 C5 C27 N2 78.5(8) . . . . ?
C26 C5 C27 N2 -162.7(6) . . . . ?
C6 C5 C27 N2 -44.0(8) . . . . ?
N2 C27 C28 C29 2.5(8) . . . . ?
C5 C27 C28 C29 -174.9(7) . . . . ?
C27 C28 C29 C30 -1.2(8) . . . . ?
C28 C29 C30 N2 -0.5(8) . . . . ?
C28 C29 C30 C31 176.3(7) . . . . ?
C27 N2 C30 C29 2.0(7) . . . . ?
C27 N2 C30 C31 -175.1(6) . . . . ?
C29 C30 C31 C53 107.1(9) . . . . ?
N2 C30 C31 C53 -76.5(8) . . . . ?
C29 C30 C31 C32 -129.3(8) . . . . ?
N2 C30 C31 C32 47.1(9) . . . . ?
C29 C30 C31 C52 -12.1(10) . . . . ?
N2 C30 C31 C52 164.3(6) . . . . ?
C53 C31 C32 C37 -33.0(10) . . . . ?
C52 C31 C32 C37 86.0(10) . . . . ?
C30 C31 C32 C37 -155.7(8) . . . . ?
C53 C31 C32 C33 155.8(7) . . . . ?
C52 C31 C32 C33 -85.2(9) . . . . ?
C30 C31 C32 C33 33.1(10) . . . . ?
C37 C32 C33 C34 1.1(13) . . . . ?
C31 C32 C33 C34 172.6(8) . . . . ?
C32 C33 C34 C35 -0.8(14) . . . . ?
C33 C34 C35 C36 -0.4(14) . . . . ?
C33 C34 C35 C38 -177.3(9) . . . . ?
C34 C35 C36 C37 1.4(14) . . . . ?
C38 C35 C36 C37 178.4(9) . . . . ?
C35 C36 C37 C32 -1.1(15) . . . . ?
C33 C32 C37 C36 -0.1(13) . . . . ?
C31 C32 C37 C36 -171.7(8) . . . . ?
C45 C40 C41 C42 1.4(13) . . . . ?
C39 C40 C41 C42 -177.8(8) . . . . ?
C40 C41 C42 C43 0.4(11) . . . . ?
C41 C42 C43 C44 0.4(13) . . . . ?
C41 C42 C43 O2 173.9(7) . . . . ?
C46 O2 C43 C42 14.4(12) . . . . ?
C46 O2 C43 C44 -171.9(9) . . . . ?
C42 C43 C44 C45 -3(2) . . . . ?
O2 C43 C44 C45 -177.3(13) . . . . ?
C43 C44 C45 C40 5(2) . . . . ?
C41 C40 C45 C44 -4(2) . . . . ?
C39 C40 C45 C44 175.1(13) . . . . ?
C43 O2 C46 C47 -144.1(7) . . . . ?
O2 C46 C47 C48 -136.4(6) . . . . ?
O2 C46 C47 C51 45.9(8) . . . . ?
C51 C47 C48 C49 2.0(9) . . . . ?
C46 C47 C48 C49 -175.8(6) . . . . ?
C47 C48 C49 C50 -1.4(10) . . . . ?
C51 N6 C50 C49 -0.9(9) . . . . ?
Pd1 N6 C50 C49 172.3(5) . . . . ?
C48 C49 C50 N6 0.8(10) . . . . ?
C50 N6 C51 C47 1.6(9) . . . . ?
Pd1 N6 C51 C47 -172.0(5) . . . . ?
C48 C47 C51 N6 -2.1(9) . . . . ?
C46 C47 C51 N6 175.7(6) . . . . ?
C56 N3 C53 C54 -1.8(9) . . . . ?
C56 N3 C53 C31 174.9(6) . . . . ?
C32 C31 C53 N3 -55.4(9) . . . . ?
C52 C31 C53 N3 -173.1(7) . . . . ?
C30 C31 C53 N3 68.1(9) . . . . ?
C32 C31 C53 C54 120.5(9) . . . . ?
C52 C31 C53 C54 2.8(12) . . . . ?
C30 C31 C53 C54 -116.0(9) . . . . ?
N3 C53 C54 C55 2.0(9) . . . . ?
C31 C53 C54 C55 -174.4(8) . . . . ?
C53 C54 C55 C56 -1.4(10) . . . . ?
C54 C55 C56 N3 0.3(9) . . . . ?
C54 C55 C56 C57 178.3(8) . . . . ?
C53 N3 C56 C55 0.9(8) . . . . ?
C53 N3 C56 C57 -177.3(6) . . . . ?
C55 C56 C57 C58' -119.7(11) . . . . ?
N3 C56 C57 C58' 58.0(11) . . . . ?
C55 C56 C57 C79 113.8(9) . . . . ?
N3 C56 C57 C79 -68.5(8) . . . . ?
C55 C56 C57 C78 -5.8(11) . . . . ?
N3 C56 C57 C78 171.9(6) . . . . ?
C55 C56 C57 C58 -127.2(12) . . . . ?
N3 C56 C57 C58 50.5(12) . . . . ?
O3' C72 C73 C77 -27.6(11) . . . . ?
O3 C72 C73 C77 37.7(11) . . . . ?
O3' C72 C73 C74 150.8(8) . . . . ?
O3 C72 C73 C74 -143.9(8) . . . . ?
C77 C73 C74 C75 -0.3(11) . . . . ?
C72 C73 C74 C75 -178.7(8) . . . . ?
C73 C74 C75 C76 -0.9(12) . . . . ?
C77 N7 C76 C75 1.7(11) . . . . ?
Pd1 N7 C76 C75 -176.2(6) . . . . ?
C74 C75 C76 N7 0.2(12) . . . . ?
C76 N7 C77 C73 -3.0(10) . . . . ?
Pd1 N7 C77 C73 175.0(5) . . . . ?
C74 C73 C77 N7 2.3(11) . . . . ?
C72 C73 C77 N7 -179.3(7) . . . . ?
C82 N4 C79 C80 -2.7(9) . . . . ?
C82 N4 C79 C57 178.4(7) . . . . ?
C58' C57 C79 N4 -47.5(12) . . . . ?
C56 C57 C79 N4 71.4(9) . . . . ?
C78 C57 C79 N4 -168.4(7) . . . . ?
C58 C57 C79 N4 -54.4(11) . . . . ?
C58' C57 C79 C80 133.9(11) . . . . ?
C56 C57 C79 C80 -107.2(9) . . . . ?
C78 C57 C79 C80 13.0(12) . . . . ?
C58 C57 C79 C80 127.0(11) . . . . ?
N4 C79 C80 C81 2.9(9) . . . . ?
C57 C79 C80 C81 -178.3(8) . . . . ?
C79 C80 C81 C82 -2.2(10) . . . . ?
C80 C81 C82 N4 0.5(10) . . . . ?
C80 C81 C82 C83 174.6(8) . . . . ?
C79 N4 C82 C81 1.4(9) . . . . ?
C79 N4 C82 C83 -173.4(7) . . . . ?
C2 C1 C83 C82 -129.8(9) . . . . ?
N1 C1 C83 C82 61.7(9) . . . . ?
C2 C1 C83 C84 106.6(10) . . . . ?
N1 C1 C83 C84 -62.0(9) . . . . ?
C2 C1 C83 C104 -10.5(13) . . . . ?
N1 C1 C83 C104 -179.0(7) . . . . ?
C81 C82 C83 C1 114.0(10) . . . . ?
N4 C82 C83 C1 -72.6(10) . . . . ?
C81 C82 C83 C84 -123.4(9) . . . . ?
N4 C82 C83 C84 49.9(10) . . . . ?
C81 C82 C83 C104 -6.0(13) . . . . ?
N4 C82 C83 C104 167.4(8) . . . . ?
C1 C83 C84 C85 150.9(7) . . . . ?
C82 C83 C84 C85 24.9(10) . . . . ?
C104 C83 C84 C85 -91.9(9) . . . . ?
C1 C83 C84 C89 -27.7(9) . . . . ?
C82 C83 C84 C89 -153.7(7) . . . . ?
C104 C83 C84 C89 89.5(8) . . . . ?
C89 C84 C85 C86 4.0(11) . . . . ?
C83 C84 C85 C86 -174.6(7) . . . . ?
C84 C85 C86 C87 -0.7(12) . . . . ?
C85 C86 C87 C88 -2.0(12) . . . . ?
C85 C86 C87 C90 172.2(8) . . . . ?
C86 C87 C88 C89 1.3(12) . . . . ?
C90 C87 C88 C89 -172.9(7) . . . . ?
C87 C88 C89 C84 2.1(11) . . . . ?
C85 C84 C89 C88 -4.6(11) . . . . ?
C83 C84 C89 C88 174.0(7) . . . . ?
C88 C87 C90 C91' 43(5) . . . . ?
C86 C87 C90 C91' -131(5) . . . . ?
C73 C72 O3 C69 -168.7(9) . . . . ?
C16 C17 C18 C19 -18.6(17) . . . . ?
O1 C17 C18 C19 -177.3(10) . . . . ?
C17 C18 C19 C14 1.2(19) . . . . ?
C15 C14 C19 C18 15.3(16) . . . . ?
C13 C14 C19 C18 -177.2(11) . . . . ?
C56 C57 C58 C63 -160.1(14) . . . . ?
C79 C57 C58 C63 -37.7(19) . . . . ?
C78 C57 C58 C63 77.2(18) . . . . ?
C56 C57 C58 C59 25.2(18) . . . . ?
C79 C57 C58 C59 147.5(14) . . . . ?
C78 C57 C58 C59 -97.5(15) . . . . ?
C63 C58 C59 C60 5(2) . . . . ?
C57 C58 C59 C60 179.6(16) . . . . ?
C58 C59 C60 C61 1(2) . . . . ?
C59 C60 C61 C62 -5(3) . . . . ?
C59 C60 C61 C64 175.7(15) . . . . ?
C60 C61 C62 C63 3(2) . . . . ?
C64 C61 C62 C63 -177.3(15) . . . . ?
C59 C58 C63 C62 -6(2) . . . . ?
C57 C58 C63 C62 179.1(16) . . . . ?
C61 C62 C63 C58 2(2) . . . . ?
C71 C66 C67 C68 -7(2) . . . . ?
C65 C66 C67 C68 170.9(15) . . . . ?
C66 C67 C68 C69 1(2) . . . . ?
C72 O3 C69 C70 -7(2) . . . . ?
C72 O3 C69 C68 176.5(11) . . . . ?
C67 C68 C69 C70 7(2) . . . . ?
C67 C68 C69 O3 -175.5(13) . . . . ?
O3 C69 C70 C71 174.0(15) . . . . ?
C68 C69 C70 C71 -9(2) . . . . ?
C67 C66 C71 C70 5(2) . . . . ?
C65 C66 C71 C70 -172.7(16) . . . . ?
C69 C70 C71 C66 3(3) . . . . ?
C90 C91 C92 C97 -18(7) . . . . ?
C90 C91 C92 C93 162(6) . . . . ?
C97 C92 C93 C94 1(2) . . . . ?
C91 C92 C93 C94 -178.2(17) . . . . ?
C92 C93 C94 C95 1(2) . . . . ?
C98 O4 C95 C96 4.1(19) . . . . ?
C98 O4 C95 C94 -171.6(12) . . . . ?
C93 C94 C95 C96 -2(2) . . . . ?
C93 C94 C95 O4 174.4(14) . . . . ?
O4 C95 C96 C97 -176.5(12) . . . . ?
C94 C95 C96 C97 -1(2) . . . . ?
C93 C92 C97 C96 -4(2) . . . . ?
C91 C92 C97 C96 175.7(16) . . . . ?
C95 C96 C97 C92 4(2) . . . . ?
C95 O4 C98 C99 171.1(10) . . . . ?
O4 C98 C99 C100 65.5(16) . . . . ?
O4 C98 C99 C103 -118.3(13) . . . . ?
C103 C99 C100 C101 0(2) . . . . ?
C98 C99 C100 C101 176.6(13) . . . . ?
C99 C100 C101 C102 -4(2) . . . . ?
C103 N8 C102 C101 -7(2) . . . . ?
Pd1 N8 C102 C101 -179.4(10) . . . . ?
C100 C101 C102 N8 8(2) . . . . ?
C100 C99 C103 N8 0(2) . . . . ?
C98 C99 C103 N8 -176.2(12) . . . . ?
C102 N8 C103 C99 3(2) . . . . ?
Pd1 N8 C103 C99 176.7(11) . . . . ?
C73 C72 O3' C69' 175.2(11) . . . . ?
C16 C17 C18' C19' 15(2) . . . . ?
O1 C17 C18' C19' 173.5(13) . . . . ?
C15 C14 C19' C18' -38(2) . . . . ?
C13 C14 C19' C18' 174.5(16) . . . . ?
C17 C18' C19' C14 14(3) . . . . ?
C56 C57 C58' C59' 29.3(12) . . . . ?
C79 C57 C58' C59' 151.8(8) . . . . ?
C78 C57 C58' C59' -86.5(11) . . . . ?
C56 C57 C58' C63' -150.2(8) . . . . ?
C79 C57 C58' C63' -27.7(13) . . . . ?
C78 C57 C58' C63' 94.0(11) . . . . ?
C63' C58' C59' C60' 0.0 . . . . ?
C57 C58' C59' C60' -179.5(15) . . . . ?
C58' C59' C60' C61' 0.0 . . . . ?
C59' C60' C61' C62' 0.0 . . . . ?
C59' C60' C61' C64' 175.5(14) . . . . ?
C60' C61' C62' C63' 0.0 . . . . ?
C64' C61' C62' C63' -175.5(14) . . . . ?
C61' C62' C63' C58' 0.0 . . . . ?
C59' C58' C63' C62' 0.0 . . . . ?
C57 C58' C63' C62' 179.5(14) . . . . ?
C71' C66' C67' C68' 7(3) . . . . ?
C65' C66' C67' C68' -176.3(19) . . . . ?
C66' C67' C68' C69' -2(3) . . . . ?
C72 O3' C69' C70' 10(3) . . . . ?
C72 O3' C69' C68' -175.5(13) . . . . ?
C67' C68' C69' C70' -6(3) . . . . ?
C67' C68' C69' O3' 178.3(16) . . . . ?
O3' C69' C70' C71' -177.4(19) . . . . ?
C68' C69' C70' C71' 8(3) . . . . ?
C67' C66' C71' C70' -6(3) . . . . ?
C65' C66' C71' C70' 178(2) . . . . ?
C69' C70' C71' C66' -2(3) . . . . ?
C97' C92' C93' C94' 0.0 . . . . ?
C91' C92' C93' C94' -176.7(15) . . . . ?
C92' C93' C94' C95' 0.0 . . . . ?
C93' C94' C95' C96' 0.0 . . . . ?
C93' C94' C95' O4' -178.2(16) . . . . ?
C98' O4' C95' C94' 3(2) . . . . ?
C98' O4' C95' C96' -175.7(13) . . . . ?
C94' C95' C96' C97' 0.0 . . . . ?
O4' C95' C96' C97' 178.4(14) . . . . ?
C95' C96' C97' C92' 0.0 . . . . ?
C93' C92' C97' C96' 0.0 . . . . ?
C91' C92' C97' C96' 176.7(15) . . . . ?
C95' O4' C98' C99' -175.3(15) . . . . ?
O4' C98' C99' C1A0 -148(2) . . . . ?
O4' C98' C99' C1A3 36(2) . . . . ?
C1A3 C99' C1A0 C1A1 -1(3) . . . . ?
C98' C99' C1A0 C1A1 -176.7(19) . . . . ?
C99' C1A0 C1A1 C1A2 6(3) . . . . ?
C1A3 N8 C1A2 C1A1 13(3) . . . . ?
Pd1 N8 C1A2 C1A1 177.8(16) . . . . ?
C1A0 C1A1 C1A2 N8 -12(3) . . . . ?
C1A2 N8 C1A3 C99' -9(3) . . . . ?
Pd1 N8 C1A3 C99' -170.7(14) . . . . ?
C1A0 C99' C1A3 N8 2(3) . . . . ?
C98' C99' C1A3 N8 177.7(18) . . . . ?
O1A C1A N1A C2A -150(3) . . . . ?
C1A N1A C2A C3A 160(2) . . . . ?
N1A C2A C3A C4A 156.5(16) . . . . ?
C2A C3A C4A C5A 177.8(15) . . . . ?
C3A C4A C5A C6A 179.8(13) . . . . ?
C4A C5A C6A N2A 61.8(17) . . . . ?
C5A C6A N2A C7A -161.7(15) . . . . ?
C6A N2A C7A O2A -1(3) . . . . ?
O1A C1A' N1A' C2A' 177.3(19) . . . . ?
C1A' N1A' C2A' C3A' 163.8(17) . . . . ?
N1A' C2A' C3A' C4A' -172.9(17) . . . . ?
C2A' C3A' C4A' C5A' -175.3(17) . . . . ?
C3A' C4A' C5A' C6A' -179.8(16) . . . . ?
C4A' C5A' C6A' N2A' -179.5(15) . . . . ?
C5A' C6A' N2A' C7A' 134(2) . . . . ?
C6A' N2A' C7A' O2A 18(3) . . . . ?
C6S C1S C2S C3S 0.0 . . . . ?
Cl1S C1S C2S C3S 177.1(19) . . . . ?
C1S C2S C3S C4S 0.0 . . . . ?
C2S C3S C4S C5S 0.0 . . . . ?
C3S C4S C5S C6S 0.0 . . . . ?
C4S C5S C6S C1S 0.0 . . . . ?
C4S C5S C6S Cl2S -178.6(15) . . . . ?
C2S C1S C6S C5S 0.0 . . . . ?
Cl1S C1S C6S C5S -177(2) . . . . ?
C2S C1S C6S Cl2S 178.6(15) . . . . ?
Cl1S C1S C6S Cl2S 2(2) . . . . ?
C6L C1L C2L C3L 0.0 . . . . ?
Cl1L C1L C2L C3L -176(2) . . . . ?
C1L C2L C3L C4L 0.0 . . . . ?
C2L C3L C4L C5L 0.0 . . . . ?
C3L C4L C5L C6L 0.0 . . . . ?
C4L C5L C6L C1L 0.0 . . . . ?
C4L C5L C6L Cl2L -179.9(17) . . . . ?
C2L C1L C6L C5L 0.0 . . . . ?
Cl1L C1L C6L C5L 176(2) . . . . ?
C2L C1L C6L Cl2L 179.9(18) . . . . ?
Cl1L C1L C6L Cl2L -4(2) . . . . ?
C6M C1M C2M C3M 0.0 . . . . ?
Cl1M C1M C2M C3M -177(3) . . . . ?
C1M C2M C3M C4M 0.0 . . . . ?
C2M C3M C4M C5M 0.0 . . . . ?
C3M C4M C5M C6M 0.0 . . . . ?
C4M C5M C6M C1M 0.0 . . . . ?
C4M C5M C6M Cl2M 180(3) . . . . ?
C2M C1M C6M C5M 0.0 . . . . ?
Cl1M C1M C6M C5M 177(3) . . . . ?
C2M C1M C6M Cl2M -180(3) . . . . ?
Cl1M C1M C6M Cl2M -3(3) . . . . ?
C6T C1T C2T C3T -8(3) . . . . ?
Cl1T C1T C2T C3T 179.3(15) . . . . ?
C1T C2T C3T C4T 6(3) . . . . ?
C2T C3T C4T C5T -6(3) . . . . ?
C3T C4T C5T C6T 7(3) . . . . ?
C2T C1T C6T C5T 9(4) . . . . ?
Cl1T C1T C6T C5T -178.3(18) . . . . ?
C2T C1T C6T Cl2T -172.9(18) . . . . ?
Cl1T C1T C6T Cl2T 0(3) . . . . ?
C4T C5T C6T C1T -9(3) . . . . ?
C4T C5T C6T Cl2T 172.9(17) . . . . ?
C6U C1U C2U C3U -12(5) . . . . ?
Cl1U C1U C2U C3U 171(3) . . . . ?
C1U C2U C3U C4U 21(4) . . . . ?
C2U C3U C4U C5U -21(4) . . . . ?
C3U C4U C5U C6U 11(5) . . . . ?
C2U C1U C6U C5U 3(6) . . . . ?
Cl1U C1U C6U C5U 179(3) . . . . ?
C2U C1U C6U Cl2U -173(3) . . . . ?
Cl1U C1U C6U Cl2U 4(6) . . . . ?
C4U C5U C6U C1U -2(6) . . . . ?
C4U C5U C6U Cl2U 173(3) . . . . ?
C6Z C1Z C2Z C3Z 0.0 . . . . ?
Cl1Z C1Z C2Z C3Z -171.5(17) . . . . ?
C1Z C2Z C3Z C4Z 0.0 . . . . ?
C2Z C3Z C4Z C5Z 0.0 . . . . ?
C3Z C4Z C5Z C6Z 0.0 . . . . ?
C4Z C5Z C6Z C1Z 0.0 . . . . ?
C4Z C5Z C6Z Cl2Z -179.1(19) . . . . ?
C2Z C1Z C6Z C5Z 0.0 . . . . ?
Cl1Z C1Z C6Z C5Z 171.2(18) . . . . ?
C2Z C1Z C6Z Cl2Z 179.1(19) . . . . ?
Cl1Z C1Z C6Z Cl2Z -9.7(16) . . . . ?
C6N C1N C2N C3N 0.00(19) . . . . ?
Cl1N C1N C2N C3N 180.00(11) . . . . ?
C1N C2N C3N C4N 0.0(2) . . . . ?
C2N C3N C4N C5N 0.0(2) . . . . ?
C3N C4N C5N C6N 0.0(2) . . . . ?
C2N C1N C6N C5N 0.00(19) . . . . ?
Cl1N C1N C6N C5N 180.00(11) . . . . ?
C2N C1N C6N Cl2N 180.00(10) . . . . ?
Cl1N C1N C6N Cl2N 0.00(14) . . . . ?
C4N C5N C6N C1N 0.0(2) . . . . ?
C4N C5N C6N Cl2N 180.00(12) . . . . ?
C6W C1W C2W C3W 14(6) . . . . ?
Cl1W C1W C2W C3W 172(5) . . . . ?
C1W C2W C3W C4W -3(9) . . . . ?
C2W C3W C4W C5W -3(10) . . . . ?
C3W C4W C5W C6W -2(10) . . . . ?
C4W C5W C6W C1W 13(7) . . . . ?
C4W C5W C6W Cl2W -159(6) . . . . ?
C2W C1W C6W C5W -19(5) . . . . ?
Cl1W C1W C6W C5W -177(4) . . . . ?
C2W C1W C6W Cl2W 153(4) . . . . ?
Cl1W C1W C6W Cl2W -5(4) . . . . ?
C6Y C1Y C2Y C3Y 0.0 . . . . ?
Cl1Y C1Y C2Y C3Y -167(3) . . . . ?
C1Y C2Y C3Y C4Y 0.0 . . . . ?
C2Y C3Y C4Y C5Y 0.0 . . . . ?
C3Y C4Y C5Y C6Y 0.0 . . . . ?
C4Y C5Y C6Y C1Y 0.0 . . . . ?
C4Y C5Y C6Y Cl2Y 175(3) . . . . ?
C2Y C1Y C6Y C5Y 0.0 . . . . ?
Cl1Y C1Y C6Y C5Y 167(3) . . . . ?
C2Y C1Y C6Y Cl2Y -175(3) . . . . ?
Cl1Y C1Y C6Y Cl2Y -8(3) . . . . ?
C6F C1F C2F C3F -4(3) . . . . ?
Cl1F C1F C2F C3F 174.1(17) . . . . ?
C1F C2F C3F C4F 12(3) . . . . ?
C2F C3F C4F C5F -18(4) . . . . ?
C3F C4F C5F C6F 16(3) . . . . ?
C2F C1F C6F C5F 1(3) . . . . ?
Cl1F C1F C6F C5F -176.2(15) . . . . ?
C2F C1F C6F Cl2F 178.1(14) . . . . ?
Cl1F C1F C6F Cl2F 0(2) . . . . ?
C4F C5F C6F C1F -8(3) . . . . ?
C4F C5F C6F Cl2F 175.8(17) . . . . ?
C6Q C1Q C2Q C3Q -13(8) . . . . ?
Cl1Q C1Q C2Q C3Q -177(6) . . . . ?
C1Q C2Q C3Q C4Q 16(10) . . . . ?
C2Q C3Q C4Q C5Q -1(12) . . . . ?
C3Q C4Q C5Q C6Q -15(10) . . . . ?
C2Q C1Q C6Q C5Q -3(7) . . . . ?
Cl1Q C1Q C6Q C5Q 160(6) . . . . ?
C2Q C1Q C6Q Cl2Q -169(6) . . . . ?
Cl1Q C1Q C6Q Cl2Q -5(6) . . . . ?
C4Q C5Q C6Q C1Q 17(7) . . . . ?
C4Q C5Q C6Q Cl2Q -177(6) . . . . ?
C6R C1R C2R C3R -5(5) . . . . ?
Cl1R C1R C2R C3R -179(2) . . . . ?
C1R C2R C3R C4R 4(5) . . . . ?
C2R C3R C4R C5R -2(5) . . . . ?
C3R C4R C5R C6R 1(5) . . . . ?
C2R C1R C6R C5R 5(5) . . . . ?
Cl1R C1R C6R C5R 178(2) . . . . ?
C2R C1R C6R Cl2R -173(2) . . . . ?
Cl1R C1R C6R Cl2R 1(4) . . . . ?
C4R C5R C6R C1R -3(5) . . . . ?
C4R C5R C6R Cl2R 175(2) . . . . ?
C6O C1O C2O C3O 0.0 . . . . ?
Cl1O C1O C2O C3O -180(4) . . . . ?
C1O C2O C3O C4O 0.0 . . . . ?
C2O C3O C4O C5O 0.0 . . . . ?
C3O C4O C5O C6O 0.0 . . . . ?
C4O C5O C6O C1O 0.0 . . . . ?
C4O C5O C6O Cl2O 179(4) . . . . ?
C2O C1O C6O C5O 0.0 . . . . ?
Cl1O C1O C6O C5O 180(4) . . . . ?
C2O C1O C6O Cl2O -179(4) . . . . ?
Cl1O C1O C6O Cl2O 1(4) . . . . ?
C6K C1K C2K C3K 0.0 . . . . ?
Cl1K C1K C2K C3K 171(5) . . . . ?
C1K C2K C3K C4K 0.0 . . . . ?
C2K C3K C4K C5K 0.0 . . . . ?
C3K C4K C5K C6K 0.0 . . . . ?
C4K C5K C6K C1K 0.0 . . . . ?
C4K C5K C6K Cl2K -179(6) . . . . ?
C2K C1K C6K C5K 0.0 . . . . ?
Cl1K C1K C6K C5K -170(5) . . . . ?
C2K C1K C6K Cl2K 179(6) . . . . ?
Cl1K C1K C6K Cl2K 9(6) . . . . ?
